data_1570113
loop_
_publ_author_name
'Fang, Jun-Jie'
'Liu, Zheng'
'Shen, Yang-Lin'
'Xie, Yun-Peng'
'Lu, Xing'

_publ_section_title
;
 Template-assisted synthesis of isomeric copper(i) clusters with tunable
 structures showing photophysical and electrochemical properties.
;
_journal_issue 44
_journal_name_full 'Chemical science'
_journal_page_first 12637
_journal_page_last 12644
_journal_paper_doi 10.1039/d3sc04682f
_journal_volume 14
_journal_year 2023
_chemical_formula_moiety 'C192 H264 Cu56 Na O48 P12, F'
_chemical_formula_sum 'C192 H264 Cu56 F Na O48 P12'
_chemical_formula_weight 7311.89
_space_group_crystal_system monoclinic
_space_group_IT_number 15
_space_group_name_Hall '-C 2yc'
_space_group_name_H-M_alt 'C 1 2/c 1'
_atom_sites_solution_hydrogens mixed
_atom_sites_solution_primary iterative
_audit_creation_date 2022-12-05
_audit_creation_method
;
Olex2 1.5
(compiled 2022.04.07 svn.rca3783a0 for OlexSys, GUI svn.r6498)
;
_audit_update_record
;
2022-12-27 deposited with the CCDC.	2023-10-13 downloaded from the CCDC.
;
_cell_angle_alpha 90
_cell_angle_beta 99.1450(10)
_cell_angle_gamma 90
_cell_formula_units_Z 4
_cell_length_a 33.9064(18)
_cell_length_b 29.8892(15)
_cell_length_c 25.6843(13)
_cell_measurement_reflns_used 9906
_cell_measurement_temperature 273.15
_cell_measurement_theta_max 27.09
_cell_measurement_theta_min 2.77
_cell_volume 25699(2)
_computing_cell_refinement 'SAINT V8.40B (?, 2016)'
_computing_data_reduction 'SAINT V8.40B (?, 2016)'
_computing_molecular_graphics 'Olex2 1.5 (Dolomanov et al., 2009)'
_computing_publication_material 'Olex2 1.5 (Dolomanov et al., 2009)'
_computing_structure_refinement 'SHELXL 2018/3 (Sheldrick, 2015)'
_computing_structure_solution 'olex2.solve 1.3 (Bourhis et al., 2015)'
_diffrn_ambient_temperature 273.15
_diffrn_detector 'CCD area detector'
_diffrn_detector_area_resol_mean 5.6
_diffrn_detector_type 'Bruker SMART CCD 6000 area detector'
_diffrn_measured_fraction_theta_full 0.994
_diffrn_measured_fraction_theta_max 0.983
_diffrn_measurement_device 'three-circle diffractometer'
_diffrn_measurement_device_type 'Bruker APEX-II CCD'
_diffrn_measurement_method '\f and \w scans'
_diffrn_radiation_monochromator graphite
_diffrn_radiation_probe x-ray
_diffrn_radiation_type MoK\a
_diffrn_radiation_wavelength 0.71073
_diffrn_reflns_av_R_equivalents 0.1661
_diffrn_reflns_av_unetI/netI 0.2471
_diffrn_reflns_Laue_measured_fraction_full 0.994
_diffrn_reflns_Laue_measured_fraction_max 0.983
_diffrn_reflns_limit_h_max 43
_diffrn_reflns_limit_h_min -42
_diffrn_reflns_limit_k_max 21
_diffrn_reflns_limit_k_min -38
_diffrn_reflns_limit_l_max 31
_diffrn_reflns_limit_l_min -32
_diffrn_reflns_number 86532
_diffrn_reflns_point_group_measured_fraction_full 0.994
_diffrn_reflns_point_group_measured_fraction_max 0.983
_diffrn_reflns_theta_full 25.242
_diffrn_reflns_theta_max 27.207
_diffrn_reflns_theta_min 2.333
_diffrn_source 'sealed X-ray tube'
_diffrn_source_current 30.0
_diffrn_source_power 1.35
_diffrn_source_target Mo
_diffrn_source_voltage 45.0
_diffrn_standards_number 0
_exptl_absorpt_coefficient_mu 4.656
_exptl_absorpt_correction_T_max 0.7455
_exptl_absorpt_correction_T_min 0.4486
_exptl_absorpt_correction_type multi-scan
_exptl_absorpt_process_details
;
SADABS-2016/2 (Bruker,2016/2) was used for absorption correction.
wR2(int) was 0.1216 before and 0.0678 after correction.
The Ratio of minimum to maximum transmission is 0.6017.
The \l/2 correction factor is Not present.
;
_exptl_crystal_colour 'clear yellowish yellow'
_exptl_crystal_colour_lustre clear
_exptl_crystal_colour_modifier yellowish
_exptl_crystal_colour_primary yellow
_exptl_crystal_density_diffrn 1.890
_exptl_crystal_description block
_exptl_crystal_F_000 14496
_exptl_crystal_preparation solvothermal
_exptl_crystal_recrystallization_method solvothermal
_exptl_crystal_size_max 0.12
_exptl_crystal_size_mid 0.11
_exptl_crystal_size_min 0.1
_refine_diff_density_max 1.010
_refine_diff_density_min -0.810
_refine_diff_density_rms 0.154
_refine_ls_extinction_coef 0.000165(13)
_refine_ls_extinction_expression Fc^*^=kFc[1+0.001xFc^2^\l^3^/sin(2\q)]^-1/4^
_refine_ls_extinction_method 'SHELXL-2018/3 (Sheldrick 2018)'
_refine_ls_goodness_of_fit_ref 0.959
_refine_ls_hydrogen_treatment constr
_refine_ls_matrix_type full
_refine_ls_number_parameters 1466
_refine_ls_number_reflns 28179
_refine_ls_number_restraints 544
_refine_ls_restrained_S_all 0.963
_refine_ls_R_factor_all 0.2533
_refine_ls_R_factor_gt 0.0976
_refine_ls_shift/su_max 0.000
_refine_ls_shift/su_mean 0.000
_refine_ls_structure_factor_coef Fsqd
_refine_ls_weighting_details 'w=1/[\s^2^(Fo^2^)+(0.0933P)^2^] where P=(Fo^2^+2Fc^2^)/3'
_refine_ls_weighting_scheme calc
_refine_ls_wR_factor_gt 0.1866
_refine_ls_wR_factor_ref 0.2389
_reflns_Friedel_coverage 0.000
_reflns_number_gt 10334
_reflns_number_total 28179
_reflns_threshold_expression 'I > 2\s(I)'
_cod_data_source_file d3sc04682f2.cif
_cod_data_source_block 2219463
_cod_depositor_comments 'Adding full bibliography for 1570109--1570116.cif.'
_cod_database_code 1570113
_shelx_shelxl_version_number 2018/3
_shelx_space_group_comment
;
The symmetry employed for this shelxl refinement is uniquely defined
by the following loop, which should always be used as a source of
symmetry information in preference to the above space-group names.
They are only intended as comments.
;
_shelx_estimated_absorpt_t_max 0.653
_shelx_estimated_absorpt_t_min 0.605
_smtbx_masks_void_probe_radius 1.2
_smtbx_masks_void_truncation_radius 1.2
_olex2_exptl_crystal_mounting_method MiteGen
_olex2_submission_special_instructions 'No special instructions were received'

loop_
_space_group_symop_operation_xyz
'x, y, z'
'-x, y, -z+1/2'
'x+1/2, y+1/2, z'
'-x+1/2, y+1/2, -z+1/2'
'-x, -y, -z'
'x, -y, z-1/2'
'-x+1/2, -y+1/2, -z'
'x+1/2, -y+1/2, z-1/2'

loop_
_atom_site_label
_atom_site_type_symbol
_atom_site_fract_x
_atom_site_fract_y
_atom_site_fract_z
_atom_site_U_iso_or_equiv
_atom_site_adp_type
_atom_site_occupancy
_atom_site_site_symmetry_order
_atom_site_calc_flag
_atom_site_refinement_flags_posn
_atom_site_refinement_flags_adp
_atom_site_refinement_flags_occupancy
_atom_site_disorder_assembly
_atom_site_disorder_group
Cu1 Cu 0.28055(4) 0.32348(5) 0.59631(6) 0.0379(4) Uani 1 1 d . . . . .
Cu2 Cu 0.25187(4) 0.35916(5) 0.46712(6) 0.0394(4) Uani 1 1 d . . . . .
Cu3 Cu 0.18077(4) 0.28494(6) 0.40061(6) 0.0397(4) Uani 1 1 d . . . . .
Cu4 Cu 0.20418(4) 0.22461(6) 0.31827(6) 0.0452(5) Uani 1 1 d . . . . .
Cu5 Cu 0.31384(5) 0.39172(6) 0.53192(7) 0.0494(5) Uani 1 1 d . . . . .
Cu6 Cu 0.15117(5) 0.28493(6) 0.30236(6) 0.0467(5) Uani 1 1 d . . . . .
Cu7 Cu 0.16539(5) 0.36789(6) 0.42383(6) 0.0484(5) Uani 1 1 d . . . . .
Cu8 Cu 0.41157(4) 0.24744(6) 0.60982(6) 0.0491(5) Uani 1 1 d . . . . .
Cu9 Cu 0.14384(5) 0.24977(6) 0.57903(6) 0.0513(5) Uani 1 1 d . . . . .
Cu10 Cu 0.21722(5) 0.38444(6) 0.64587(6) 0.0506(5) Uani 1 1 d . . . . .
Cu11 Cu 0.31639(5) 0.39559(6) 0.63127(7) 0.0505(5) Uani 1 1 d . . . . .
Cu12 Cu 0.21446(5) 0.43090(6) 0.43261(7) 0.0511(5) Uani 1 1 d . . . . .
Cu13 Cu 0.28405(5) 0.38978(6) 0.35941(7) 0.0551(5) Uani 1 1 d . . . . .
Cu14 Cu 0.40904(5) 0.36318(6) 0.60609(7) 0.0567(5) Uani 1 1 d . . . . .
Cu15 Cu 0.16420(5) 0.44096(6) 0.53893(7) 0.0599(5) Uani 1 1 d . . . . .
Cu16 Cu 0.23400(5) 0.32593(7) 0.25917(6) 0.0579(5) Uani 1 1 d . . . . .
Cu17 Cu 0.24411(5) 0.44450(6) 0.52435(7) 0.0621(6) Uani 1 1 d . . . . .
Cu18 Cu 0.17789(6) 0.35978(6) 0.31816(7) 0.0616(5) Uani 1 1 d . . . . .
Cu19 Cu 0.14214(5) 0.16424(6) 0.32633(7) 0.0601(5) Uani 1 1 d . . . . .
Cu20 Cu 0.19884(6) 0.29541(7) 0.65997(7) 0.0710(6) Uani 1 1 d . . . . .
Cu21 Cu 0.11138(10) 0.29964(14) 0.48593(12) 0.0513(9) Uani 0.77 1 d . . P A 1
Cu22 Cu 0.34462(9) 0.34607(10) 0.42898(13) 0.0533(8) Uani 0.8 1 d . . P B 1
Cu23 Cu 0.43317(6) 0.23942(7) 0.46628(10) 0.0854(7) Uani 1 1 d . . . . .
Cu24 Cu 0.12483(8) 0.30258(9) 0.65476(9) 0.0699(7) Uani 0.9 1 d . . P A 1
Cu25 Cu 0.08298(9) 0.3492(3) 0.5634(2) 0.0680(19) Uani 0.836(19) 1 d . . P A 1
Cu26 Cu 0.38286(9) 0.31698(10) 0.36449(11) 0.0758(9) Uani 0.85 1 d . . P B 1
Cu27 Cu 0.42603(8) 0.33847(18) 0.45997(18) 0.0699(17) Uani 0.803(11) 1 d . . P B 1
P2 P 0.26403(9) 0.29281(11) 0.37683(12) 0.0314(8) Uani 1 1 d . . . . .
P1 P 0.34665(9) 0.29614(11) 0.53829(12) 0.0308(8) Uani 1 1 d . . . . .
P3 P 0.19340(9) 0.33894(11) 0.54035(12) 0.0323(8) Uani 1 1 d . . . . .
P4 P 0.47055(10) 0.30725(16) 0.56061(16) 0.0565(11) Uani 1 1 d . . . . .
P5 P 0.12886(12) 0.41319(16) 0.63632(18) 0.0630(12) Uani 1 1 d . . . . .
P6 P 0.32027(14) 0.35618(17) 0.26372(18) 0.0695(13) Uani 1 1 d . . . . .
Na1 Na 0.250000 0.250000 0.500000 0.0370(16) Uani 1 2 d S . P . .
Cu28 Cu 0.1606(2) 0.23854(14) 0.7206(2) 0.081(2) Uani 0.576(12) 1 d . U P A 1
O1 O 0.2339(2) 0.3257(3) 0.5248(3) 0.034(2) Uani 1 1 d . . . . .
O2 O 0.2380(2) 0.2957(3) 0.4209(3) 0.035(2) Uani 1 1 d . . . . .
O3 O 0.1622(2) 0.3399(3) 0.4889(3) 0.038(2) Uani 1 1 d . . . . .
O4 O 0.3084(2) 0.2806(3) 0.5566(3) 0.037(2) Uani 1 1 d . . . . .
O5 O 0.3606(2) 0.2614(3) 0.5025(3) 0.042(2) Uani 1 1 d . . . . .
O6 O 0.3073(2) 0.2948(3) 0.4017(3) 0.044(2) Uani 1 1 d . . . . .
O7 O 0.2550(2) 0.2482(3) 0.3466(3) 0.037(2) Uani 1 1 d . . . . .
O8 O 0.3796(2) 0.3039(3) 0.5867(3) 0.043(2) Uani 1 1 d . . . . .
O9 O 0.1820(2) 0.3044(3) 0.5785(3) 0.048(2) Uani 1 1 d . . . . .
O10 O 0.2538(2) 0.3323(3) 0.3397(3) 0.042(2) Uani 1 1 d . . . . .
O11 O 0.3384(2) 0.3409(3) 0.5083(3) 0.038(2) Uani 1 1 d . . . . .
O12 O 0.1963(2) 0.3854(3) 0.5664(3) 0.041(2) Uani 1 1 d . . . . .
O13 O 0.4579(3) 0.2933(3) 0.5036(3) 0.068(3) Uani 1 1 d . . . . .
O14 O 0.1707(3) 0.4134(4) 0.6649(4) 0.078(3) Uani 1 1 d . . . . .
O15 O 0.2861(3) 0.3268(5) 0.2382(4) 0.096(4) Uani 1 1 d . . . . .
O16 O 0.1086(3) 0.3674(3) 0.6319(4) 0.071(3) Uani 1 1 d . . . . .
C104 C 0.1509(4) 0.2189(4) 0.2830(5) 0.040(3) Uani 1 1 d . . . . .
O17 O 0.3085(3) 0.3946(3) 0.2957(5) 0.087(4) Uani 1 1 d . . . . .
O18 O 0.4626(3) 0.2723(4) 0.5998(4) 0.079(4) Uani 1 1 d . . . . .
O19 O 0.3537(4) 0.3266(4) 0.2916(4) 0.099(4) Uani 1 1 d . . . . .
O20 O 0.4535(3) 0.3529(4) 0.5686(5) 0.089(4) Uani 1 1 d . . . . .
C01Q C 0.2970(4) 0.4399(5) 0.5704(5) 0.054(4) Uani 1 1 d . . . . .
O21 O 0.1240(3) 0.4348(4) 0.5841(4) 0.087(4) Uani 1 1 d . . . . .
C107 C 0.0617(4) 0.3202(5) 0.4967(5) 0.051(4) Uani 1 1 d . . . . .
C110 C 0.3756(4) 0.3940(5) 0.6531(5) 0.056(4) Uani 1 1 d . . . . .
C01U C 0.2734(4) 0.4067(5) 0.4305(5) 0.046(4) Uani 1 1 d . . . . .
C111 C 0.3896(4) 0.3751(5) 0.4107(6) 0.060(4) Uani 1 1 d . U . . .
C105 C 0.1733(4) 0.4104(5) 0.3714(5) 0.050(4) Uani 1 1 d . U . . .
C109 C 0.2717(4) 0.3567(4) 0.6559(5) 0.038(3) Uani 1 1 d . . . . .
C103 C 0.1740(4) 0.3256(5) 0.2533(5) 0.056(4) Uani 1 1 d . . . . .
O22 O 0.5175(4) 0.3089(6) 0.5720(6) 0.167(8) Uani 1 1 d D . . . .
C02D C 0.0642(4) 0.3874(5) 0.3744(7) 0.077(5) Uani 1 1 d . U . . .
H02A H 0.043371 0.408394 0.362028 0.115 Uiso 1 1 calc R U . . .
H02B H 0.089686 0.400679 0.372728 0.115 Uiso 1 1 calc R U . . .
H02C H 0.062634 0.379317 0.410231 0.115 Uiso 1 1 calc R U . . .
C106 C 0.1944(4) 0.4698(5) 0.4857(5) 0.050(4) Uani 1 1 d . . . . .
C02V C 0.1370(7) 0.4500(7) 0.2412(8) 0.151(9) Uani 1 1 d . U . . .
H02D H 0.135527 0.417998 0.238600 0.227 Uiso 1 1 d R U . . .
H02E H 0.143787 0.462158 0.209180 0.227 Uiso 1 1 d R U . . .
H02F H 0.111557 0.461638 0.246670 0.227 Uiso 1 1 d R U . . .
C03M C 0.4272(7) 0.4845(8) 0.6094(11) 0.177(12) Uani 1 1 d . . . . .
H03A H 0.444979 0.509660 0.613109 0.266 Uiso 1 1 d R U . . .
H03B H 0.431129 0.467320 0.579039 0.266 Uiso 1 1 d R U . . .
H03C H 0.400059 0.494890 0.605019 0.266 Uiso 1 1 d R U . . .
C03U C 0.5400(7) 0.3721(6) 0.5512(9) 0.251(14) Uani 1 1 d DG U . . .
H03U H 0.518859 0.388317 0.560838 0.301 Uiso 1 1 calc R U . . .
C67 C 0.5386(6) 0.3256(6) 0.5502(8) 0.239(15) Uani 1 1 d DG U . . .
C17 C 0.5701(8) 0.3014(8) 0.5358(10) 0.318(17) Uani 1 1 d DG U . . .
H17 H 0.569210 0.270322 0.535131 0.381 Uiso 1 1 calc R U . . .
C28 C 0.6031(6) 0.3237(12) 0.5223(10) 0.367(18) Uani 1 1 d G U . . .
H28 H 0.624180 0.307467 0.512643 0.440 Uiso 1 1 calc R U . . .
C21 C 0.6045(6) 0.3701(12) 0.5233(11) 0.379(18) Uani 1 1 d G U . . .
H21 H 0.626490 0.385037 0.514252 0.455 Uiso 1 1 calc R U . . .
C34 C 0.5729(8) 0.3944(8) 0.5377(11) 0.326(17) Uani 1 1 d G U . . .
H34 H 0.573830 0.425463 0.538350 0.391 Uiso 1 1 calc R U . . .
C2 C 0.2704(5) 0.3799(5) 0.7588(5) 0.066(5) Uani 1 1 d . . . . .
C3 C 0.0590(4) 0.3452(6) 0.3396(5) 0.059(4) Uani 1 1 d . U . . .
C4 C 0.1703(4) 0.4297(5) 0.3302(6) 0.060(4) Uani 1 1 d . U . . .
C5 C 0.2650(4) 0.3702(5) 0.6984(6) 0.050(4) Uani 1 1 d . . . . .
C6 C 0.2927(4) 0.4368(5) 0.4131(5) 0.052(4) Uani 1 1 d . . . . .
C7 C 0.1702(5) 0.3011(5) 0.7175(5) 0.061(4) Uani 1 1 d . U . . .
C8 C 0.1589(5) 0.2980(6) 0.7609(6) 0.074(4) Uani 1 1 d . U . . .
C9 C 0.2851(4) 0.4727(5) 0.5900(5) 0.057(4) Uani 1 1 d . . . . .
O23 O 0.3341(5) 0.3824(6) 0.2181(6) 0.159(8) Uani 1 1 d D . . . .
C11 C 0.1194(4) 0.2059(4) 0.2590(5) 0.047(4) Uani 1 1 d . . . . .
C12 C 0.1278(3) 0.2984(4) 0.3723(4) 0.036(3) Uani 1 1 d . . . . .
C13 C 0.0671(4) 0.2479(6) 0.6322(6) 0.061(4) Uani 1 1 d . . . . .
C14 C 0.0968(5) 0.2486(6) 0.6145(5) 0.062(4) Uani 1 1 d . . . . .
C15 C 0.3124(5) 0.4823(5) 0.4115(7) 0.067(5) Uani 1 1 d . . . . .
C16 C 0.2766(6) 0.5147(6) 0.6190(7) 0.082(5) Uani 1 1 d . . . . .
O24 O 0.1041(4) 0.4417(4) 0.6746(5) 0.116(5) Uani 1 1 d D . . . .
C18 C 0.3285(5) 0.4882(6) 0.3613(6) 0.094(6) Uani 1 1 d . . . . .
H18A H 0.351247 0.469105 0.361364 0.142 Uiso 1 1 calc R U . . .
H18B H 0.336263 0.518796 0.357997 0.142 Uiso 1 1 calc R U . . .
H18C H 0.308227 0.480445 0.332153 0.142 Uiso 1 1 calc R U . . .
C19 C 0.4057(4) 0.4173(5) 0.6510(6) 0.062(4) Uani 1 1 d . . . . .
C20 C 0.2373(5) 0.4082(6) 0.7737(6) 0.100(7) Uani 1 1 d . . . . .
H20A H 0.236083 0.435997 0.754801 0.149 Uiso 1 1 calc R U . . .
H20B H 0.242354 0.413985 0.810912 0.149 Uiso 1 1 calc R U . . .
H20C H 0.212354 0.392665 0.764856 0.149 Uiso 1 1 calc R U . . .
C22 C 0.0811(6) 0.1985(9) 0.2233(8) 0.108(7) Uani 1 1 d . U . . .
C23 C 0.1828(4) 0.3232(5) 0.2076(6) 0.051(4) Uani 1 1 d . . . . .
C24 C 0.0331(5) 0.3464(6) 0.5034(6) 0.072(5) Uani 1 1 d . . . . .
C25 C 0.1675(6) 0.4635(6) 0.2868(7) 0.088(5) Uani 1 1 d . U . . .
C26 C 0.1787(6) 0.3221(7) 0.1496(6) 0.079(5) Uani 1 1 d . . . . .
C27 C 0.3443(5) 0.4858(5) 0.4585(6) 0.086(6) Uani 1 1 d . . . . .
H27A H 0.332334 0.491505 0.489277 0.128 Uiso 1 1 calc R U . . .
H27B H 0.362038 0.509837 0.453421 0.128 Uiso 1 1 calc R U . . .
H27C H 0.358984 0.458232 0.462936 0.128 Uiso 1 1 calc R U . . .
C29 C 0.4197(5) 0.3947(6) 0.4129(7) 0.081(4) Uani 1 1 d . U . . .
C30 C 0.1643(4) 0.4934(5) 0.4908(6) 0.057(4) Uani 1 1 d . . . . .
C31 C 0.0298(6) 0.2436(8) 0.6540(8) 0.093(6) Uani 1 1 d . . . . .
C32 C 0.0186(4) 0.3252(6) 0.3417(7) 0.093(6) Uani 1 1 d . U . . .
H32A H 0.015430 0.320682 0.377864 0.140 Uiso 1 1 calc R U . . .
H32B H 0.016261 0.297055 0.323557 0.140 Uiso 1 1 calc R U . . .
H32C H -0.001838 0.345202 0.325204 0.140 Uiso 1 1 calc R U . . .
C33 C -0.0051(5) 0.2307(8) 0.6106(9) 0.146(10) Uani 1 1 d . . . . .
H33A H -0.029545 0.230706 0.624946 0.218 Uiso 1 1 calc R U . . .
H33B H -0.000446 0.201313 0.597630 0.218 Uiso 1 1 calc R U . . .
H33C H -0.006898 0.251850 0.582278 0.218 Uiso 1 1 calc R U . . .
C35 C 0.4530(6) 0.4265(8) 0.4078(10) 0.118(5) Uani 1 1 d . U . . .
C36 C 0.2084(7) 0.4654(8) 0.2678(8) 0.143(8) Uani 1 1 d . U . . .
H36A H 0.216393 0.435738 0.259829 0.215 Uiso 1 1 calc R U . . .
H36B H 0.227861 0.478092 0.294987 0.215 Uiso 1 1 calc R U . . .
H36C H 0.206249 0.483654 0.236693 0.215 Uiso 1 1 calc R U . . .
C37 C 0.0644(5) 0.3557(6) 0.2816(7) 0.097(6) Uani 1 1 d . U . . .
H37A H 0.049705 0.382224 0.269856 0.146 Uiso 1 1 calc R U . . .
H37B H 0.054601 0.331017 0.259318 0.146 Uiso 1 1 calc R U . . .
H37C H 0.092210 0.360237 0.280108 0.146 Uiso 1 1 calc R U . . .
C38 C 0.2727(5) 0.3346(6) 0.7883(6) 0.091(6) Uani 1 1 d . . . . .
H38A H 0.248770 0.317744 0.776942 0.137 Uiso 1 1 calc R U . . .
H38B H 0.275447 0.339851 0.825605 0.137 Uiso 1 1 calc R U . . .
H38C H 0.295377 0.317965 0.780777 0.137 Uiso 1 1 calc R U . . .
C39 C 0.1361(6) 0.5306(7) 0.4832(8) 0.099(7) Uani 1 1 d . U . . .
C40 C 0.0232(6) 0.2898(8) 0.6775(9) 0.145(10) Uani 1 1 d . . . . .
H40A H 0.023039 0.312315 0.650707 0.218 Uiso 1 1 calc R U . . .
H40B H 0.044416 0.295955 0.706052 0.218 Uiso 1 1 calc R U . . .
H40C H -0.001892 0.290149 0.690244 0.218 Uiso 1 1 calc R U . . .
C41 C 0.1890(8) 0.2773(9) 0.1369(7) 0.163(11) Uani 1 1 d . . . . .
H41A H 0.184180 0.273377 0.099286 0.244 Uiso 1 1 calc R U . . .
H41B H 0.172955 0.256422 0.152806 0.244 Uiso 1 1 calc R U . . .
H41C H 0.216715 0.271994 0.149984 0.244 Uiso 1 1 calc R U . . .
C42 C 0.2053(6) 0.3561(7) 0.1313(6) 0.120(8) Uani 1 1 d . . . . .
H42A H 0.231504 0.353682 0.151584 0.181 Uiso 1 1 calc R U . . .
H42B H 0.194767 0.385459 0.135795 0.181 Uiso 1 1 calc R U . . .
H42C H 0.206668 0.351248 0.094705 0.181 Uiso 1 1 calc R U . . .
C43 C -0.0047(7) 0.3699(10) 0.5021(10) 0.132(7) Uani 1 1 d . U . . .
C44 C 0.2343(6) 0.5128(7) 0.6311(8) 0.127(8) Uani 1 1 d . . . . .
H44A H 0.215837 0.510682 0.598764 0.190 Uiso 1 1 calc R U . . .
H44B H 0.228856 0.539401 0.649668 0.190 Uiso 1 1 calc R U . . .
H44C H 0.231431 0.487072 0.652607 0.190 Uiso 1 1 calc R U . . .
C45 C 0.0365(6) 0.2064(9) 0.6955(9) 0.148(10) Uani 1 1 d . . . . .
H45A H 0.011293 0.197521 0.704855 0.223 Uiso 1 1 calc R U . . .
H45B H 0.053641 0.217123 0.726335 0.223 Uiso 1 1 calc R U . . .
H45C H 0.048726 0.181102 0.681404 0.223 Uiso 1 1 calc R U . . .
C47 C 0.1120(7) 0.2751(8) 0.8213(9) 0.150(9) Uani 1 1 d D U . . .
H47A H 0.122024 0.245100 0.821200 0.224 Uiso 1 1 calc R U . . .
H47B H 0.088394 0.277833 0.795347 0.224 Uiso 1 1 calc R U . . .
H47C H 0.105625 0.281995 0.855510 0.224 Uiso 1 1 calc R U . . .
C48 C 0.2833(5) 0.5188(5) 0.4137(8) 0.115(7) Uani 1 1 d . . . . .
H48A H 0.259581 0.512896 0.388950 0.172 Uiso 1 1 calc R U . . .
H48B H 0.294820 0.546647 0.404906 0.172 Uiso 1 1 calc R U . . .
H48C H 0.276741 0.520672 0.448616 0.172 Uiso 1 1 calc R U . . .
C49 C 0.1308(6) 0.5529(7) 0.5353(8) 0.135(9) Uani 1 1 d . U . . .
H49A H 0.131837 0.530517 0.562292 0.202 Uiso 1 1 calc R U . . .
H49B H 0.105437 0.567818 0.531115 0.202 Uiso 1 1 calc R U . . .
H49C H 0.151801 0.574249 0.545069 0.202 Uiso 1 1 calc R U . . .
C50 C 0.1377(6) 0.3319(7) 0.1246(6) 0.117(8) Uani 1 1 d . . . . .
H50A H 0.136494 0.332851 0.087045 0.176 Uiso 1 1 calc R U . . .
H50B H 0.129667 0.360289 0.136864 0.176 Uiso 1 1 calc R U . . .
H50C H 0.120158 0.308944 0.133599 0.176 Uiso 1 1 calc R U . . .
C51 C 0.0710(7) 0.2371(8) 0.1878(9) 0.156(10) Uani 1 1 d . U . . .
H51A H 0.071199 0.263967 0.208382 0.234 Uiso 1 1 calc R U . . .
H51B H 0.044962 0.232867 0.167575 0.234 Uiso 1 1 calc R U . . .
H51C H 0.090374 0.239643 0.164451 0.234 Uiso 1 1 calc R U . . .
C52 C 0.3100(7) 0.5202(8) 0.6655(9) 0.167(11) Uani 1 1 d . . . . .
H52A H 0.306762 0.498707 0.692250 0.250 Uiso 1 1 calc R U . . .
H52B H 0.309173 0.549854 0.679608 0.250 Uiso 1 1 calc R U . . .
H52C H 0.335299 0.515510 0.653968 0.250 Uiso 1 1 calc R U . . .
C53 C 0.4351(6) 0.4553(7) 0.6574(9) 0.099(7) Uani 1 1 d . . . . .
C54 C 0.0964(6) 0.5123(8) 0.4574(10) 0.178(13) Uani 1 1 d . U . . .
H54A H 0.099924 0.495160 0.426874 0.268 Uiso 1 1 calc R U . . .
H54B H 0.078342 0.536630 0.446947 0.268 Uiso 1 1 calc R U . . .
H54C H 0.085507 0.493492 0.481889 0.268 Uiso 1 1 calc R U . . .
C55 C 0.1430(6) 0.3070(8) 0.8086(7) 0.115(6) Uani 1 1 d D U . . .
C56 C 0.1615(7) 0.5076(7) 0.3049(8) 0.128(8) Uani 1 1 d . U . . .
H56A H 0.164422 0.528687 0.277590 0.192 Uiso 1 1 calc R U . . .
H56B H 0.180968 0.513872 0.335496 0.192 Uiso 1 1 calc R U . . .
H56C H 0.135187 0.509964 0.313869 0.192 Uiso 1 1 calc R U . . .
C57 C 0.4930(6) 0.4053(7) 0.4094(10) 0.142(7) Uani 1 1 d . U . . .
H57A H 0.501212 0.391870 0.443293 0.213 Uiso 1 1 calc R U . . .
H57B H 0.512076 0.427658 0.403258 0.213 Uiso 1 1 calc R U . . .
H57C H 0.491443 0.382740 0.382503 0.213 Uiso 1 1 calc R U . . .
C58 C -0.0320(7) 0.3589(11) 0.4559(10) 0.206(12) Uani 1 1 d . U . . .
H58A H -0.035133 0.327024 0.453514 0.310 Uiso 1 1 calc R U . . .
H58B H -0.021859 0.369755 0.425423 0.310 Uiso 1 1 calc R U . . .
H58C H -0.057358 0.372566 0.457648 0.310 Uiso 1 1 calc R U . . .
C59 C -0.0215(7) 0.3676(9) 0.5525(9) 0.166(10) Uani 1 1 d . U . . .
H59A H -0.038901 0.392665 0.554501 0.249 Uiso 1 1 calc R U . . .
H59B H -0.000136 0.368301 0.581840 0.249 Uiso 1 1 calc R U . . .
H59C H -0.036365 0.340311 0.553385 0.249 Uiso 1 1 calc R U . . .
C60 C 0.2777(7) 0.5532(6) 0.5837(9) 0.145(10) Uani 1 1 d . . . . .
H60A H 0.304336 0.556911 0.576036 0.217 Uiso 1 1 calc R U . . .
H60B H 0.269923 0.579766 0.600539 0.217 Uiso 1 1 calc R U . . .
H60C H 0.259641 0.548207 0.551509 0.217 Uiso 1 1 calc R U . . .
C61 C 0.0469(7) 0.1997(12) 0.2567(11) 0.221(13) Uani 1 1 d . U . . .
H61A H 0.030999 0.173182 0.250142 0.332 Uiso 1 1 calc R U . . .
H61B H 0.030533 0.225570 0.247153 0.332 Uiso 1 1 calc R U . . .
H61C H 0.058064 0.201271 0.293405 0.332 Uiso 1 1 calc R U . . .
C62 C 0.3564(5) 0.3679(6) 0.1945(7) 0.168(11) Uani 1 1 d DG U . . .
C64 C 0.3963(5) 0.3802(6) 0.2062(8) 0.215(12) Uani 1 1 d DG U . . .
H64 H 0.405945 0.393739 0.238330 0.258 Uiso 1 1 calc R U . . .
C97 C 0.4219(4) 0.3722(7) 0.1700(11) 0.242(14) Uani 1 1 d G U . . .
H97 H 0.448648 0.380384 0.177864 0.291 Uiso 1 1 calc R U . . .
C10 C 0.4075(6) 0.3519(8) 0.1220(9) 0.250(14) Uani 1 1 d G U . . .
H10 H 0.424643 0.346539 0.097801 0.300 Uiso 1 1 calc R U . . .
C69 C 0.3676(7) 0.3396(7) 0.1103(7) 0.248(13) Uani 1 1 d G U . . .
H69 H 0.357936 0.326048 0.078204 0.298 Uiso 1 1 calc R U . . .
C1 C 0.3420(5) 0.3476(6) 0.1465(7) 0.177(11) Uani 1 1 d DG U . . .
H1 H 0.315232 0.339403 0.138669 0.212 Uiso 1 1 calc R U . . .
C65 C 0.1476(8) 0.5638(8) 0.4487(10) 0.185(12) Uani 1 1 d . U . . .
H65A H 0.170593 0.579638 0.466244 0.277 Uiso 1 1 calc R U . . .
H65B H 0.125982 0.584480 0.439193 0.277 Uiso 1 1 calc R U . . .
H65C H 0.153987 0.549742 0.417520 0.277 Uiso 1 1 calc R U . . .
C66 C 0.0701(4) 0.4512(5) 0.6687(6) 0.133(9) Uani 1 1 d DG U . . .
C79 C 0.0565(5) 0.4898(5) 0.6414(7) 0.190(11) Uani 1 1 d DG U . . .
H79 H 0.074294 0.507939 0.627114 0.228 Uiso 1 1 calc R U . . .
C96 C 0.0163(6) 0.5012(6) 0.6355(8) 0.259(14) Uani 1 1 d G U . . .
H96 H 0.007206 0.527074 0.617238 0.311 Uiso 1 1 calc R U . . .
C045 C -0.0103(4) 0.4741(9) 0.6569(9) 0.260(14) Uani 1 1 d G U . . .
H045 H -0.037231 0.481780 0.652930 0.312 Uiso 1 1 calc R U . . .
C82 C 0.0032(5) 0.4355(8) 0.6842(9) 0.273(14) Uani 1 1 d G U . . .
H82 H -0.014581 0.417350 0.698497 0.327 Uiso 1 1 calc R U . . .
C76 C 0.0434(5) 0.4240(6) 0.6901(7) 0.205(11) Uani 1 1 d DG U . . .
H76 H 0.052507 0.398214 0.708373 0.246 Uiso 1 1 calc R U . . .
C68 C 0.4768(6) 0.4375(8) 0.6675(10) 0.154(11) Uani 1 1 d . . . . .
H68A H 0.495306 0.461982 0.673454 0.231 Uiso 1 1 calc R U . . .
H68B H 0.481865 0.420546 0.637567 0.231 Uiso 1 1 calc R U . . .
H68C H 0.479968 0.418599 0.698113 0.231 Uiso 1 1 calc R U . . .
C70 C 0.1760(7) 0.3014(11) 0.8511(8) 0.195(11) Uani 1 1 d D U . . .
H70A H 0.167441 0.308638 0.884004 0.293 Uiso 1 1 calc R U . . .
H70B H 0.197460 0.320990 0.845714 0.293 Uiso 1 1 calc R U . . .
H70C H 0.185109 0.270977 0.852012 0.293 Uiso 1 1 calc R U . . .
C71 C 0.4295(6) 0.4804(8) 0.7071(10) 0.163(11) Uani 1 1 d . . . . .
H71A H 0.431295 0.459742 0.736031 0.245 Uiso 1 1 calc R U . . .
H71B H 0.403741 0.494495 0.701963 0.245 Uiso 1 1 calc R U . . .
H71C H 0.449928 0.502732 0.714785 0.245 Uiso 1 1 calc R U . . .
C72 C 0.3109(6) 0.4043(8) 0.7707(7) 0.137(10) Uani 1 1 d . . . . .
H72A H 0.330334 0.387358 0.755625 0.206 Uiso 1 1 d R U . . .
H72B H 0.319104 0.406538 0.808155 0.206 Uiso 1 1 d R U . . .
H72C H 0.308694 0.433728 0.755555 0.206 Uiso 1 1 d R U . . .
C73 C 0.4599(7) 0.4605(9) 0.4488(11) 0.184(9) Uani 1 1 d . U . . .
H73A H 0.442263 0.485282 0.439314 0.276 Uiso 1 1 calc R U . . .
H73B H 0.487121 0.470575 0.452501 0.276 Uiso 1 1 calc R U . . .
H73C H 0.455003 0.448008 0.481587 0.276 Uiso 1 1 calc R U . . .
C89 C 0.0929(4) 0.3129(5) 0.3605(5) 0.047(4) Uani 1 1 d . . . . .
C94 C 0.0079(9) 0.4169(11) 0.4905(12) 0.214(12) Uani 1 1 d . U . . .
H94A H 0.028631 0.415686 0.469059 0.321 Uiso 1 1 calc R U . . .
H94B H 0.017737 0.431904 0.523055 0.321 Uiso 1 1 calc R U . . .
H94C H -0.014606 0.432917 0.472144 0.321 Uiso 1 1 calc R U . . .
F1 F 0.2643(10) 0.3113(19) 0.9842(12) 0.35(3) Uani 0.5 1 d . . P . .
C113 C 0.0802(7) 0.1556(9) 0.1979(10) 0.191(12) Uani 1 1 d . U . . .
H11A H 0.104816 0.148951 0.185426 0.287 Uiso 1 1 d R U . . .
H11B H 0.058556 0.154631 0.168776 0.287 Uiso 1 1 d R U . . .
H11C H 0.075676 0.133791 0.223756 0.287 Uiso 1 1 d R U . . .
C112 C 0.4429(7) 0.4507(9) 0.3580(12) 0.196(9) Uani 1 1 d . U . . .
H11D H 0.426359 0.432578 0.332416 0.294 Uiso 1 1 d R U . . .
H11E H 0.466939 0.458538 0.344896 0.294 Uiso 1 1 d R U . . .
H11F H 0.428689 0.477468 0.364336 0.294 Uiso 1 1 d R U . . .
C46 C 0.1336(9) 0.3556(8) 0.8131(9) 0.208(12) Uani 1 1 d D U . . .
H46A H 0.114093 0.363371 0.783093 0.312 Uiso 1 1 d R U . . .
H46B H 0.157243 0.373171 0.812933 0.312 Uiso 1 1 d R U . . .
H46C H 0.122843 0.361501 0.844853 0.312 Uiso 1 1 d R U . . .
Cu29 Cu 0.4219(3) 0.3657(6) 0.4855(6) 0.055(5) Uani 0.197(11) 1 d . . P B 2
Cu30 Cu 0.0862(4) 0.3723(11) 0.5394(14) 0.063(8) Uani 0.164(19) 1 d . . P A 2
Cu31 Cu 0.1872(3) 0.23929(18) 0.7432(3) 0.066(3) Uani 0.424(12) 1 d . U P A 2
Cu32 Cu 0.3667(5) 0.3422(8) 0.3548(8) 0.117(9) Uani 0.15 1 d . U P B 2
Cu33 Cu 0.3322(4) 0.3677(4) 0.4302(5) 0.050(3) Uani 0.2 1 d . . P B 2
Cu34 Cu 0.1097(3) 0.3055(5) 0.4588(4) 0.048(3) Uani 0.23 1 d . . P A 2
Cu35 Cu 0.1432(7) 0.3282(14) 0.6616(14) 0.142(16) Uani 0.1 1 d . . P A 2

loop_
_atom_site_aniso_label
_atom_site_aniso_U_11
_atom_site_aniso_U_22
_atom_site_aniso_U_33
_atom_site_aniso_U_23
_atom_site_aniso_U_13
_atom_site_aniso_U_12
Cu1 0.0403(9) 0.0298(9) 0.0431(9) -0.0066(8) 0.0056(7) -0.0023(7)
Cu2 0.0366(9) 0.0302(9) 0.0508(9) 0.0064(8) 0.0050(7) 0.0001(7)
Cu3 0.0267(8) 0.0457(11) 0.0440(9) 0.0016(8) -0.0021(7) 0.0006(7)
Cu4 0.0343(9) 0.0521(12) 0.0448(9) -0.0070(9) -0.0067(7) -0.0032(8)
Cu5 0.0600(11) 0.0275(10) 0.0615(11) -0.0046(9) 0.0119(9) -0.0022(8)
Cu6 0.0472(10) 0.0405(11) 0.0487(9) 0.0043(9) -0.0034(8) -0.0040(8)
Cu7 0.0441(10) 0.0434(11) 0.0565(10) 0.0167(9) 0.0038(8) 0.0046(8)
Cu8 0.0353(9) 0.0552(12) 0.0534(10) 0.0122(10) -0.0033(7) 0.0029(9)
Cu9 0.0376(10) 0.0601(12) 0.0591(10) -0.0029(10) 0.0163(8) -0.0003(9)
Cu10 0.0450(10) 0.0504(12) 0.0562(10) -0.0177(10) 0.0075(8) 0.0008(9)
Cu11 0.0514(11) 0.0363(11) 0.0610(11) -0.0058(9) 0.0001(8) -0.0057(8)
Cu12 0.0552(11) 0.0358(11) 0.0599(11) 0.0038(9) 0.0019(8) 0.0046(9)
Cu13 0.0567(11) 0.0330(10) 0.0782(12) 0.0092(10) 0.0184(9) -0.0019(9)
Cu14 0.0517(11) 0.0547(12) 0.0623(11) -0.0088(10) 0.0045(9) -0.0175(9)
Cu15 0.0576(12) 0.0410(11) 0.0810(13) -0.0013(11) 0.0108(10) 0.0134(9)
Cu16 0.0587(12) 0.0648(14) 0.0491(10) 0.0109(10) 0.0050(8) 0.0027(10)
Cu17 0.0600(12) 0.0489(12) 0.0715(12) -0.0036(11) -0.0076(9) 0.0121(10)
Cu18 0.0774(14) 0.0436(12) 0.0617(11) 0.0001(10) 0.0051(10) -0.0086(10)
Cu19 0.0571(12) 0.0444(12) 0.0753(12) 0.0077(11) -0.0003(9) -0.0106(9)
Cu20 0.0794(14) 0.0700(15) 0.0679(12) -0.0080(12) 0.0252(11) 0.0173(12)
Cu21 0.0326(14) 0.056(2) 0.063(2) 0.000(2) 0.0032(18) 0.0085(12)
Cu22 0.0406(18) 0.054(2) 0.0652(17) 0.0091(19) 0.0079(14) -0.0155(14)
Cu23 0.0572(13) 0.0666(16) 0.1264(19) 0.0019(15) -0.0038(12) 0.0011(11)
Cu24 0.0709(18) 0.0750(19) 0.0637(14) -0.0161(14) 0.0102(13) 0.0184(14)
Cu25 0.0656(17) 0.065(4) 0.068(3) -0.006(3) -0.0056(14) 0.0022(17)
Cu26 0.088(2) 0.072(2) 0.0687(17) 0.0132(17) 0.0151(16) -0.0183(17)
Cu27 0.0671(18) 0.072(3) 0.068(2) 0.021(3) 0.0021(14) 0.0010(16)
P2 0.0229(16) 0.0284(19) 0.0404(18) 0.0030(17) -0.0025(13) -0.0004(14)
P1 0.0251(17) 0.029(2) 0.0374(17) -0.0039(16) 0.0033(13) 0.0002(14)
P3 0.0271(17) 0.0280(19) 0.0411(18) 0.0025(17) 0.0029(14) 0.0011(14)
P4 0.026(2) 0.073(3) 0.068(3) 0.007(3) 0.0003(17) -0.013(2)
P5 0.048(3) 0.064(3) 0.079(3) -0.022(3) 0.017(2) 0.015(2)
P6 0.077(3) 0.071(3) 0.068(3) 0.026(3) 0.034(2) 0.005(3)
Na1 0.048(4) 0.033(4) 0.027(3) -0.001(3) -0.004(3) -0.004(3)
Cu28 0.085(5) 0.063(3) 0.093(4) -0.004(2) 0.006(3) 0.004(2)
O1 0.040(5) 0.024(5) 0.035(4) -0.007(4) -0.001(4) 0.006(4)
O2 0.031(5) 0.047(6) 0.029(4) 0.002(4) 0.008(3) 0.001(4)
O3 0.031(5) 0.035(5) 0.046(5) 0.001(4) -0.006(4) 0.001(4)
O4 0.022(4) 0.037(5) 0.050(5) 0.002(4) -0.001(4) -0.006(4)
O5 0.041(5) 0.042(6) 0.042(5) -0.001(5) 0.005(4) 0.009(4)
O6 0.033(5) 0.037(5) 0.060(5) -0.001(5) -0.004(4) -0.008(4)
O7 0.030(5) 0.041(5) 0.041(5) -0.009(5) 0.005(4) -0.002(4)
O8 0.039(5) 0.033(5) 0.051(5) -0.002(4) -0.011(4) -0.017(4)
O9 0.050(6) 0.055(6) 0.037(5) 0.020(5) 0.001(4) -0.008(5)
O10 0.048(5) 0.033(5) 0.043(5) 0.011(4) 0.001(4) -0.002(4)
O11 0.043(5) 0.025(5) 0.048(5) 0.010(4) 0.008(4) 0.001(4)
O12 0.033(5) 0.037(5) 0.055(5) -0.009(5) 0.013(4) 0.014(4)
O13 0.079(7) 0.067(8) 0.055(6) -0.003(6) 0.002(5) -0.010(6)
O14 0.056(7) 0.092(9) 0.088(7) -0.046(7) 0.018(6) 0.007(6)
O15 0.087(9) 0.132(12) 0.077(7) -0.034(8) 0.037(6) -0.023(8)
O16 0.068(7) 0.054(7) 0.087(7) -0.021(6) -0.002(6) 0.013(6)
C104 0.036(7) 0.037(8) 0.043(7) 0.002(7) -0.007(6) -0.009(6)
O17 0.120(10) 0.035(6) 0.125(9) 0.019(7) 0.077(8) 0.016(6)
O18 0.032(6) 0.114(10) 0.088(7) 0.045(7) -0.003(5) -0.003(6)
O19 0.124(10) 0.102(10) 0.067(7) 0.003(7) 0.006(7) 0.051(9)
O20 0.073(8) 0.073(9) 0.134(10) 0.006(8) 0.054(7) -0.019(7)
C01Q 0.069(10) 0.030(9) 0.058(9) -0.014(8) -0.001(7) -0.013(8)
O21 0.058(7) 0.113(11) 0.093(8) 0.018(8) 0.025(6) 0.025(7)
C107 0.040(8) 0.059(10) 0.052(8) 0.003(8) 0.002(6) 0.014(8)
C110 0.053(9) 0.058(10) 0.052(9) -0.026(8) -0.005(7) -0.023(8)
C01U 0.039(8) 0.044(9) 0.054(8) 0.009(8) 0.002(6) -0.003(7)
C111 0.053(8) 0.041(8) 0.090(8) 0.012(7) 0.021(7) -0.019(6)
C105 0.045(8) 0.050(9) 0.052(8) 0.009(7) 0.004(6) 0.000(7)
C109 0.053(8) 0.025(8) 0.036(7) -0.006(7) 0.008(6) 0.000(6)
C103 0.050(9) 0.062(11) 0.053(9) 0.018(9) -0.001(7) -0.011(8)
O22 0.081(10) 0.28(2) 0.122(12) 0.085(13) -0.037(9) -0.078(12)
C02D 0.065(11) 0.045(10) 0.116(14) -0.005(11) 0.001(10) 0.029(9)
C106 0.047(9) 0.035(9) 0.070(9) 0.006(8) 0.009(7) -0.005(7)
C02V 0.198(19) 0.100(15) 0.125(15) 0.077(13) -0.066(14) -0.015(14)
C03M 0.17(3) 0.11(2) 0.24(3) 0.05(2) 0.02(2) -0.081(19)
C03U 0.14(2) 0.41(4) 0.21(2) 0.05(3) 0.066(18) -0.07(3)
C67 0.18(3) 0.41(4) 0.131(19) 0.09(3) 0.035(19) 0.01(3)
C17 0.28(3) 0.46(4) 0.23(2) 0.06(3) 0.09(3) 0.01(3)
C28 0.30(3) 0.49(4) 0.33(3) -0.02(3) 0.10(3) 0.03(3)
C21 0.28(3) 0.50(4) 0.37(3) -0.05(3) 0.12(3) 0.02(3)
C34 0.21(3) 0.46(4) 0.32(3) -0.03(3) 0.09(3) -0.02(3)
C2 0.094(13) 0.053(11) 0.047(9) -0.023(9) -0.001(8) 0.004(10)
C3 0.037(8) 0.078(12) 0.058(9) 0.027(9) -0.006(7) 0.030(8)
C4 0.054(8) 0.055(9) 0.067(9) 0.009(8) -0.004(7) -0.002(7)
C5 0.042(8) 0.040(9) 0.065(9) -0.007(8) -0.002(7) -0.001(7)
C6 0.053(9) 0.037(9) 0.062(9) 0.000(8) -0.003(7) -0.017(7)
C7 0.081(10) 0.053(9) 0.044(8) -0.012(8) -0.003(7) 0.012(8)
C8 0.091(10) 0.080(10) 0.052(8) -0.021(9) 0.013(8) 0.009(9)
C9 0.082(11) 0.039(10) 0.049(9) -0.010(8) 0.002(8) -0.009(8)
O23 0.190(18) 0.136(15) 0.177(15) 0.057(13) 0.111(14) 0.056(13)
C11 0.055(9) 0.032(8) 0.051(8) 0.002(7) 0.002(7) -0.014(7)
C12 0.025(7) 0.041(8) 0.039(7) 0.002(6) -0.004(5) 0.006(6)
C13 0.043(9) 0.080(13) 0.065(9) 0.007(9) 0.024(7) 0.000(9)
C14 0.057(10) 0.075(12) 0.054(9) 0.008(9) 0.013(7) 0.000(9)
C15 0.053(10) 0.033(9) 0.115(14) 0.010(10) 0.012(10) -0.007(8)
C16 0.091(14) 0.055(12) 0.106(14) -0.040(12) 0.036(11) 0.005(10)
O24 0.083(9) 0.117(12) 0.155(12) -0.053(10) 0.041(9) 0.017(9)
C18 0.126(17) 0.066(13) 0.095(13) 0.029(12) 0.030(12) -0.031(12)
C19 0.050(9) 0.046(10) 0.083(11) -0.006(9) -0.010(8) -0.008(8)
C20 0.126(16) 0.114(17) 0.062(11) -0.025(11) 0.026(11) 0.058(14)
C22 0.075(12) 0.153(19) 0.083(13) 0.001(13) -0.027(10) -0.045(13)
C23 0.046(9) 0.043(9) 0.062(10) -0.003(8) 0.006(7) -0.010(7)
C24 0.068(11) 0.069(12) 0.070(10) -0.009(10) -0.012(9) 0.015(10)
C25 0.105(10) 0.066(9) 0.092(10) 0.024(9) 0.010(8) 0.011(9)
C26 0.114(16) 0.066(13) 0.053(11) 0.011(10) -0.003(10) -0.021(12)
C27 0.085(13) 0.060(12) 0.110(14) 0.011(11) 0.008(11) -0.026(10)
C29 0.062(8) 0.068(8) 0.117(8) 0.015(7) 0.022(7) -0.027(6)
C30 0.065(10) 0.029(9) 0.075(10) 0.004(8) 0.007(8) 0.011(8)
C31 0.093(15) 0.104(17) 0.093(14) 0.006(14) 0.051(12) 0.007(13)
C32 0.053(11) 0.070(13) 0.148(17) 0.037(12) -0.012(10) 0.012(9)
C33 0.052(13) 0.20(3) 0.20(3) 0.01(2) 0.058(15) -0.021(15)
C35 0.087(8) 0.107(9) 0.164(9) 0.013(8) 0.026(8) -0.036(7)
C36 0.166(18) 0.122(17) 0.155(16) 0.057(15) 0.067(15) -0.017(15)
C37 0.056(11) 0.110(16) 0.117(15) 0.029(13) -0.013(10) 0.019(11)
C38 0.112(15) 0.114(17) 0.046(9) -0.013(11) 0.005(9) 0.042(13)
C39 0.118(16) 0.061(13) 0.117(15) 0.024(12) 0.021(13) 0.070(12)
C40 0.109(18) 0.18(3) 0.17(2) 0.00(2) 0.106(17) 0.029(18)
C41 0.26(3) 0.16(3) 0.066(14) -0.013(17) 0.026(17) 0.00(2)
C42 0.143(19) 0.16(2) 0.055(10) 0.017(13) -0.001(11) -0.076(17)
C43 0.102(12) 0.180(15) 0.123(13) -0.001(13) 0.038(11) 0.050(13)
C44 0.14(2) 0.100(17) 0.16(2) -0.060(16) 0.090(16) 0.007(15)
C45 0.094(17) 0.20(3) 0.17(2) 0.07(2) 0.083(16) 0.020(17)
C47 0.15(2) 0.15(2) 0.161(19) -0.005(17) 0.079(16) -0.063(17)
C48 0.109(16) 0.041(12) 0.19(2) 0.016(14) 0.021(15) -0.014(11)
C49 0.17(2) 0.104(18) 0.138(18) -0.031(15) 0.039(16) 0.083(16)
C50 0.130(18) 0.14(2) 0.067(12) -0.006(13) -0.033(12) -0.018(15)
C51 0.146(18) 0.15(2) 0.141(19) -0.018(17) -0.084(15) -0.005(16)
C52 0.18(2) 0.13(2) 0.16(2) -0.09(2) -0.042(19) 0.021(19)
C53 0.087(15) 0.080(15) 0.130(18) -0.017(15) 0.024(13) -0.049(13)
C54 0.120(19) 0.14(2) 0.24(3) -0.06(2) -0.074(19) 0.093(17)
C55 0.139(14) 0.144(14) 0.068(10) -0.021(12) 0.031(10) -0.003(12)
C56 0.175(18) 0.075(14) 0.133(16) 0.018(14) 0.021(14) 0.006(14)
C57 0.081(12) 0.113(14) 0.234(16) 0.024(14) 0.027(13) -0.021(11)
C58 0.129(18) 0.30(3) 0.17(2) -0.05(2) -0.022(16) 0.099(19)
C59 0.124(17) 0.22(2) 0.155(18) 0.032(18) 0.037(15) 0.068(17)
C60 0.25(3) 0.024(11) 0.18(2) -0.005(14) 0.09(2) 0.005(14)
C61 0.099(18) 0.37(3) 0.18(2) -0.04(3) -0.021(18) -0.02(2)
C62 0.15(2) 0.14(2) 0.22(2) 0.07(2) 0.04(2) 0.072(19)
C64 0.18(2) 0.17(2) 0.29(3) 0.09(2) 0.04(2) 0.01(2)
C97 0.21(3) 0.26(3) 0.26(3) 0.04(3) 0.03(2) 0.01(2)
C10 0.18(2) 0.31(3) 0.27(3) 0.10(3) 0.05(2) 0.00(2)
C69 0.21(3) 0.30(3) 0.24(2) 0.10(2) 0.04(2) 0.01(3)
C1 0.14(2) 0.22(2) 0.18(2) 0.08(2) 0.061(17) 0.058(18)
C65 0.24(3) 0.10(2) 0.22(3) 0.07(2) 0.04(2) 0.10(2)
C66 0.072(14) 0.15(2) 0.18(2) -0.033(17) 0.026(14) 0.060(14)
C79 0.103(17) 0.22(2) 0.24(2) 0.00(2) -0.009(18) 0.062(18)
C96 0.23(3) 0.26(3) 0.30(3) 0.02(2) 0.07(2) 0.09(2)
C045 0.21(2) 0.28(3) 0.31(3) 0.03(3) 0.11(2) 0.12(2)
C82 0.22(2) 0.31(3) 0.31(3) 0.05(3) 0.11(2) 0.09(2)
C76 0.092(17) 0.26(3) 0.27(2) 0.04(2) 0.053(18) 0.076(19)
C68 0.078(16) 0.16(3) 0.23(3) -0.05(2) 0.043(17) -0.073(17)
C70 0.22(3) 0.31(3) 0.070(13) 0.000(18) 0.057(16) 0.00(2)
C71 0.118(19) 0.12(2) 0.24(3) -0.10(2) 0.001(19) -0.055(16)
C72 0.15(2) 0.17(2) 0.090(14) -0.091(16) 0.011(13) -0.061(18)
C73 0.135(14) 0.160(16) 0.261(17) -0.046(15) 0.045(14) -0.071(13)
C89 0.051(9) 0.041(9) 0.047(8) -0.004(7) -0.001(7) 0.003(7)
C94 0.19(2) 0.24(2) 0.23(2) 0.03(2) 0.055(19) 0.09(2)
F1 0.20(4) 0.68(9) 0.14(3) -0.17(4) -0.03(2) 0.16(5)
C113 0.152(19) 0.15(2) 0.22(2) -0.04(2) -0.133(18) 0.000(17)
C112 0.140(15) 0.191(17) 0.255(17) 0.059(16) 0.021(15) -0.057(14)
C46 0.30(3) 0.20(3) 0.16(2) -0.09(2) 0.13(2) -0.01(2)
Cu29 0.070(7) 0.043(9) 0.051(7) -0.003(7) 0.010(5) -0.019(5)
Cu30 0.058(8) 0.047(14) 0.085(14) 0.005(13) 0.013(8) 0.008(7)
Cu31 0.071(6) 0.054(3) 0.073(4) 0.003(3) 0.011(4) 0.015(3)
Cu32 0.081(12) 0.14(2) 0.114(15) -0.081(15) -0.044(10) 0.031(12)
Cu33 0.046(7) 0.046(8) 0.059(6) 0.018(7) 0.013(5) 0.013(5)
Cu34 0.031(4) 0.061(7) 0.049(6) 0.010(7) 0.003(5) 0.002(4)
Cu35 0.056(17) 0.20(4) 0.15(3) 0.11(3) -0.029(16) -0.04(2)

loop_
_atom_type_symbol
_atom_type_description
_atom_type_scat_dispersion_real
_atom_type_scat_dispersion_imag
_atom_type_scat_source
C C 0.0033 0.0016 'International Tables Vol C Tables 4.2.6.8 and 6.1.1.4'
H H 0.0000 0.0000 'International Tables Vol C Tables 4.2.6.8 and 6.1.1.4'
Cu Cu 0.3201 1.2651 'International Tables Vol C Tables 4.2.6.8 and 6.1.1.4'
F F 0.0171 0.0103 'International Tables Vol C Tables 4.2.6.8 and 6.1.1.4'
Na Na 0.0362 0.0249 'International Tables Vol C Tables 4.2.6.8 and 6.1.1.4'
O O 0.0106 0.0060 'International Tables Vol C Tables 4.2.6.8 and 6.1.1.4'
P P 0.1023 0.0942 'International Tables Vol C Tables 4.2.6.8 and 6.1.1.4'

loop_
_geom_angle_atom_site_label_1
_geom_angle_atom_site_label_2
_geom_angle_atom_site_label_3
_geom_angle
_geom_angle_site_symmetry_1
_geom_angle_site_symmetry_3
_geom_angle_publ_flag
Cu4 Cu1 Cu5 143.93(7) 7_556 . ?
Cu4 Cu1 Cu19 58.83(6) 7_556 7_556 ?
Cu4 Cu1 Na1 104.90(6) 7_556 . ?
Cu5 Cu1 Cu19 85.22(6) . 7_556 ?
Cu5 Cu1 Na1 98.04(5) . . ?
Cu11 Cu1 Cu4 98.58(7) . 7_556 ?
Cu11 Cu1 Cu5 54.22(6) . . ?
Cu11 Cu1 Cu19 50.25(6) . 7_556 ?
Cu11 Cu1 Na1 152.10(7) . . ?
Cu19 Cu1 Na1 133.92(6) 7_556 . ?
O1 Cu1 Cu4 137.0(2) . 7_556 ?
O1 Cu1 Cu5 78.6(2) . . ?
O1 Cu1 Cu11 119.9(2) . . ?
O1 Cu1 Cu19 163.4(2) . 7_556 ?
O1 Cu1 Na1 46.70(19) . . ?
O4 Cu1 Cu4 91.7(2) . 7_556 ?
O4 Cu1 Cu5 84.4(2) . . ?
O4 Cu1 Cu11 119.2(2) . . ?
O4 Cu1 Cu19 89.0(2) . 7_556 ?
O4 Cu1 Na1 46.2(2) . . ?
O4 Cu1 O1 85.9(3) . . ?
C109 Cu1 Cu4 69.1(4) . 7_556 ?
C109 Cu1 Cu5 102.4(4) . . ?
C109 Cu1 Cu11 53.3(4) . . ?
C109 Cu1 Cu19 68.8(4) . 7_556 ?
C109 Cu1 Na1 150.9(4) . . ?
C109 Cu1 O1 118.0(4) . . ?
C109 Cu1 O4 155.9(4) . . ?
Cu5 Cu2 Cu7 146.92(8) . . ?
Cu5 Cu2 Cu17 59.90(6) . . ?
Cu5 Cu2 Na1 104.04(6) . . ?
Cu5 Cu2 Cu33 60.2(3) . . ?
Cu7 Cu2 Na1 97.00(5) . . ?
Cu7 Cu2 Cu33 139.1(2) . . ?
Cu12 Cu2 Cu5 102.03(8) . . ?
Cu12 Cu2 Cu7 52.89(6) . . ?
Cu12 Cu2 Cu17 51.63(6) . . ?
Cu12 Cu2 Na1 149.71(7) . . ?
Cu12 Cu2 Cu33 103.9(2) . . ?
Cu17 Cu2 Cu7 87.15(6) . . ?
Cu17 Cu2 Na1 134.31(6) . . ?
Cu17 Cu2 Cu33 103.7(3) . . ?
O1 Cu2 Cu5 91.3(2) . . ?
O1 Cu2 Cu7 85.5(2) . . ?
O1 Cu2 Cu12 119.3(2) . . ?
O1 Cu2 Cu17 90.1(2) . . ?
O1 Cu2 Na1 45.4(2) . . ?
O1 Cu2 O2 84.6(3) . . ?
O1 Cu2 Cu33 132.9(3) . . ?
O2 Cu2 Cu5 136.1(2) . . ?
O2 Cu2 Cu7 76.46(19) . . ?
O2 Cu2 Cu12 118.1(2) . . ?
O2 Cu2 Cu17 163.1(2) . . ?
O2 Cu2 Na1 46.00(18) . . ?
O2 Cu2 Cu33 91.7(3) . . ?
C01U Cu2 Cu5 73.1(4) . . ?
C01U Cu2 Cu7 100.5(4) . . ?
C01U Cu2 Cu12 54.4(4) . . ?
C01U Cu2 Cu17 71.1(4) . . ?
C01U Cu2 Na1 150.0(4) . . ?
C01U Cu2 O1 159.8(5) . . ?
C01U Cu2 O2 115.6(5) . . ?
C01U Cu2 Cu33 49.5(4) . . ?
Cu33 Cu2 Na1 102.3(2) . . ?
Cu4 Cu3 Na1 96.82(5) . . ?
Cu6 Cu3 Cu4 53.72(6) . . ?
Cu6 Cu3 Cu7 99.39(7) . . ?
Cu6 Cu3 Na1 150.21(7) . . ?
Cu7 Cu3 Cu4 144.92(8) . . ?
Cu7 Cu3 Na1 105.20(6) . . ?
O2 Cu3 Cu4 85.6(2) . . ?
O2 Cu3 Cu6 118.6(2) . . ?
O2 Cu3 Cu7 90.5(2) . . ?
O2 Cu3 Na1 45.7(2) . . ?
O2 Cu3 O4 86.3(3) . 7_556 ?
O4 Cu3 Cu4 77.2(2) 7_556 . ?
O4 Cu3 Cu6 119.3(2) 7_556 . ?
O4 Cu3 Cu7 137.4(2) 7_556 . ?
O4 Cu3 Na1 46.78(18) 7_556 . ?
C12 Cu3 Cu4 101.7(4) . . ?
C12 Cu3 Cu6 54.3(4) . . ?
C12 Cu3 Cu7 70.8(4) . . ?
C12 Cu3 Na1 151.2(4) . . ?
C12 Cu3 O2 156.8(5) . . ?
C12 Cu3 O4 116.7(4) . 7_556 ?
Cu1 Cu4 Cu3 77.06(6) 7_556 . ?
Cu1 Cu4 Cu19 68.52(6) 7_556 . ?
Cu6 Cu4 Cu1 124.73(8) . 7_556 ?
Cu6 Cu4 Cu3 54.67(5) . . ?
Cu6 Cu4 Cu19 87.05(7) . . ?
Cu19 Cu4 Cu3 92.83(7) . . ?
O7 Cu4 Cu1 80.6(2) . 7_556 ?
O7 Cu4 Cu3 80.3(2) . . ?
O7 Cu4 Cu6 112.0(3) . . ?
O7 Cu4 Cu19 149.1(3) . . ?
C104 Cu4 Cu1 113.5(4) . 7_556 ?
C104 Cu4 Cu3 93.0(4) . . ?
C104 Cu4 Cu6 52.4(4) . . ?
C104 Cu4 Cu19 46.2(4) . . ?
C104 Cu4 O7 162.9(5) . . ?
Cu2 Cu5 Cu1 76.30(6) . . ?
Cu2 Cu5 Cu17 65.80(6) . . ?
Cu2 Cu5 Cu33 66.6(3) . . ?
Cu11 Cu5 Cu1 54.95(6) . . ?
Cu11 Cu5 Cu2 122.98(8) . . ?
Cu11 Cu5 Cu17 86.46(7) . . ?
Cu11 Cu5 Cu33 161.2(2) . . ?
Cu17 Cu5 Cu1 91.95(7) . . ?
Cu17 Cu5 Cu33 112.2(2) . . ?
O11 Cu5 Cu1 81.5(2) . . ?
O11 Cu5 Cu2 81.3(2) . . ?
O11 Cu5 Cu11 114.5(2) . . ?
O11 Cu5 Cu17 147.0(3) . . ?
O11 Cu5 C01Q 166.8(5) . . ?
O11 Cu5 Cu33 48.1(3) . . ?
C01Q Cu5 Cu1 93.4(4) . . ?
C01Q Cu5 Cu2 109.5(4) . . ?
C01Q Cu5 Cu11 53.4(4) . . ?
C01Q Cu5 Cu17 44.7(4) . . ?
C01Q Cu5 Cu33 142.7(5) . . ?
Cu33 Cu5 Cu1 119.6(3) . . ?
Cu4 Cu6 Cu3 71.61(6) . . ?
Cu18 Cu6 Cu3 75.97(7) . . ?
Cu18 Cu6 Cu4 113.17(8) . . ?
C104 Cu6 Cu3 103.1(3) . . ?
C104 Cu6 Cu4 47.6(3) . . ?
C104 Cu6 Cu18 157.4(4) . . ?
C104 Cu6 C12 113.9(5) . . ?
C103 Cu6 Cu3 119.4(4) . . ?
C103 Cu6 Cu4 101.5(4) . . ?
C103 Cu6 Cu18 51.0(4) . . ?
C103 Cu6 C104 115.1(6) . . ?
C103 Cu6 C12 131.0(6) . . ?
C12 Cu6 Cu3 45.9(3) . . ?
C12 Cu6 Cu4 110.6(3) . . ?
C12 Cu6 Cu18 82.1(3) . . ?
Cu3 Cu7 Cu2 77.43(6) . . ?
Cu3 Cu7 Cu18 68.56(7) . . ?
Cu3 Cu7 Cu34 67.9(3) . . ?
Cu12 Cu7 Cu2 55.29(6) . . ?
Cu12 Cu7 Cu3 125.42(8) . . ?
Cu12 Cu7 Cu18 87.25(7) . . ?
Cu12 Cu7 Cu34 156.2(2) . . ?
Cu18 Cu7 Cu2 93.56(7) . . ?
Cu18 Cu7 Cu34 116.6(2) . . ?
O3 Cu7 Cu2 79.7(2) . . ?
O3 Cu7 Cu3 79.9(3) . . ?
O3 Cu7 Cu12 112.6(2) . . ?
O3 Cu7 Cu18 148.4(3) . . ?
O3 Cu7 C105 163.3(5) . . ?
O3 Cu7 Cu34 46.3(3) . . ?
C105 Cu7 Cu2 94.7(4) . . ?
C105 Cu7 Cu3 114.5(4) . . ?
C105 Cu7 Cu12 52.7(4) . . ?
C105 Cu7 Cu18 46.9(4) . . ?
C105 Cu7 Cu34 145.3(4) . . ?
Cu34 Cu7 Cu2 118.7(2) . . ?
O8 Cu8 Cu21 95.6(2) . 7_556 ?
O8 Cu8 Cu34 104.4(3) . 7_556 ?
O18 Cu8 Cu21 101.8(3) . 7_556 ?
O18 Cu8 O8 95.1(4) . . ?
O18 Cu8 C12 158.2(5) . 7_556 ?
O18 Cu8 C89 121.8(5) . 7_556 ?
O18 Cu8 Cu34 109.1(4) . 7_556 ?
C12 Cu8 Cu21 76.1(3) 7_556 7_556 ?
C12 Cu8 O8 106.7(4) 7_556 . ?
C12 Cu8 Cu34 65.5(4) 7_556 7_556 ?
C89 Cu8 Cu21 81.6(4) 7_556 7_556 ?
C89 Cu8 O8 142.9(5) 7_556 . ?
C89 Cu8 C12 36.5(5) 7_556 7_556 ?
C89 Cu8 Cu34 69.4(5) 7_556 7_556 ?
Cu21 Cu9 Cu20 117.90(11) . . ?
Cu21 Cu9 Cu22 119.30(12) . 7_556 ?
Cu22 Cu9 Cu20 115.85(9) 7_556 . ?
Cu23 Cu9 Cu20 135.93(9) 7_556 . ?
Cu23 Cu9 Cu21 50.66(9) 7_556 . ?
Cu23 Cu9 Cu22 102.67(9) 7_556 7_556 ?
Cu23 Cu9 Cu26 86.36(10) 7_556 7_556 ?
Cu24 Cu9 Cu20 53.19(8) . . ?
Cu24 Cu9 Cu21 101.22(11) . . ?
Cu24 Cu9 Cu22 133.45(11) . 7_556 ?
Cu24 Cu9 Cu23 85.07(9) . 7_556 ?
Cu24 Cu9 Cu26 84.54(11) . 7_556 ?
Cu26 Cu9 Cu20 101.19(9) 7_556 . ?
Cu26 Cu9 Cu21 135.21(12) 7_556 . ?
Cu26 Cu9 Cu22 51.01(10) 7_556 7_556 ?
O5 Cu9 Cu20 136.4(2) 7_556 . ?
O5 Cu9 Cu21 45.4(2) 7_556 . ?
O5 Cu9 Cu22 76.3(2) 7_556 7_556 ?
O5 Cu9 Cu23 71.3(2) 7_556 7_556 ?
O5 Cu9 Cu24 146.5(2) 7_556 . ?
O5 Cu9 Cu26 116.1(3) 7_556 7_556 ?
O5 Cu9 O6 93.6(3) 7_556 7_556 ?
O6 Cu9 Cu20 74.9(2) 7_556 . ?
O6 Cu9 Cu21 134.3(2) 7_556 . ?
O6 Cu9 Cu22 44.6(2) 7_556 7_556 ?
O6 Cu9 Cu23 147.1(2) 7_556 7_556 ?
O6 Cu9 Cu24 118.2(2) 7_556 . ?
O6 Cu9 Cu26 74.2(2) 7_556 7_556 ?
O9 Cu9 Cu20 46.2(2) . . ?
O9 Cu9 Cu21 75.2(2) . . ?
O9 Cu9 Cu22 133.0(3) . 7_556 ?
O9 Cu9 Cu23 117.5(2) . 7_556 ?
O9 Cu9 Cu24 76.3(3) . . ?
O9 Cu9 Cu26 147.3(2) . 7_556 ?
O9 Cu9 O5 93.7(3) . 7_556 ?
O9 Cu9 O6 91.8(3) . 7_556 ?
C14 Cu9 Cu20 98.8(4) . . ?
C14 Cu9 Cu21 99.4(4) . . ?
C14 Cu9 Cu22 98.3(5) . 7_556 ?
C14 Cu9 Cu23 53.1(4) . 7_556 ?
C14 Cu9 Cu24 50.3(5) . . ?
C14 Cu9 Cu26 51.1(5) . 7_556 ?
C14 Cu9 O5 121.7(5) . 7_556 ?
C14 Cu9 O6 123.0(5) . 7_556 ?
C14 Cu9 O9 124.7(5) . . ?
O12 Cu10 Cu20 95.4(2) . . ?
O14 Cu10 Cu20 100.8(4) . . ?
O14 Cu10 O12 94.5(4) . . ?
O14 Cu10 C109 158.0(5) . . ?
O14 Cu10 C5 122.5(5) . . ?
C109 Cu10 Cu20 78.9(4) . . ?
C109 Cu10 O12 107.5(4) . . ?
C5 Cu10 Cu20 83.2(4) . . ?
C5 Cu10 O12 142.7(5) . . ?
C5 Cu10 C109 35.6(5) . . ?
Cu5 Cu11 Cu1 70.84(7) . . ?
Cu19 Cu11 Cu1 75.29(7) 7_556 . ?
Cu19 Cu11 Cu5 110.01(9) 7_556 . ?
C01Q Cu11 Cu1 101.4(4) . . ?
C01Q Cu11 Cu5 46.9(4) . . ?
C01Q Cu11 Cu19 154.4(4) . 7_556 ?
C01Q Cu11 C109 115.2(5) . . ?
C110 Cu11 Cu1 118.5(4) . . ?
C110 Cu11 Cu5 98.8(4) . . ?
C110 Cu11 Cu19 51.0(4) . 7_556 ?
C110 Cu11 C01Q 114.3(6) . . ?
C110 Cu11 C109 130.3(6) . . ?
C109 Cu11 Cu1 46.5(3) . . ?
C109 Cu11 Cu5 111.7(3) . . ?
C109 Cu11 Cu19 81.3(3) . 7_556 ?
Cu7 Cu12 Cu2 71.82(7) . . ?
Cu17 Cu12 Cu2 72.67(7) . . ?
Cu17 Cu12 Cu7 112.22(9) . . ?
C01U Cu12 Cu2 46.7(4) . . ?
C01U Cu12 Cu7 110.8(4) . . ?
C01U Cu12 Cu17 80.6(4) . . ?
C105 Cu12 Cu2 104.8(4) . . ?
C105 Cu12 Cu7 48.3(4) . . ?
C105 Cu12 Cu17 157.8(4) . . ?
C105 Cu12 C01U 114.3(5) . . ?
C106 Cu12 Cu2 116.9(4) . . ?
C106 Cu12 Cu7 101.9(4) . . ?
C106 Cu12 Cu17 51.4(4) . . ?
C106 Cu12 C01U 129.6(5) . . ?
C106 Cu12 C105 116.1(5) . . ?
O10 Cu13 Cu22 93.1(2) . . ?
O10 Cu13 Cu33 102.7(4) . . ?
O17 Cu13 Cu22 101.6(4) . . ?
O17 Cu13 O10 96.8(4) . . ?
O17 Cu13 C01U 156.4(5) . . ?
O17 Cu13 C6 120.0(5) . . ?
O17 Cu13 Cu33 109.6(5) . . ?
C01U Cu13 Cu22 75.8(4) . . ?
C01U Cu13 O10 106.7(5) . . ?
C01U Cu13 Cu33 64.0(5) . . ?
C6 Cu13 Cu22 82.8(4) . . ?
C6 Cu13 O10 143.1(5) . . ?
C6 Cu13 C01U 36.6(5) . . ?
C6 Cu13 Cu33 69.3(5) . . ?
O8 Cu14 Cu19 64.4(2) . 7_556 ?
O20 Cu14 Cu19 151.6(4) . 7_556 ?
O20 Cu14 O8 97.4(4) . . ?
O20 Cu14 C110 158.5(5) . . ?
O20 Cu14 C19 122.3(6) . . ?
C110 Cu14 Cu19 44.6(4) . 7_556 ?
C110 Cu14 O8 104.0(5) . . ?
C19 Cu14 Cu19 77.3(5) . 7_556 ?
C19 Cu14 O8 140.1(5) . . ?
C19 Cu14 C110 36.2(5) . . ?
O12 Cu15 Cu17 66.6(2) . . ?
O21 Cu15 Cu17 151.0(3) . . ?
O21 Cu15 O12 95.9(4) . . ?
O21 Cu15 C106 157.7(5) . . ?
O21 Cu15 C30 121.1(6) . . ?
C106 Cu15 Cu17 44.7(4) . . ?
C106 Cu15 O12 106.2(5) . . ?
C30 Cu15 Cu17 77.9(4) . . ?
C30 Cu15 O12 142.8(5) . . ?
C30 Cu15 C106 36.7(5) . . ?
O10 Cu16 Cu18 64.5(2) . . ?
O15 Cu16 Cu18 151.3(4) . . ?
O15 Cu16 O10 96.4(4) . . ?
O15 Cu16 C103 159.7(5) . . ?
O15 Cu16 C23 123.4(5) . . ?
C103 Cu16 Cu18 43.8(4) . . ?
C103 Cu16 O10 103.7(5) . . ?
C23 Cu16 Cu18 77.4(4) . . ?
C23 Cu16 O10 140.1(5) . . ?
C23 Cu16 C103 36.4(5) . . ?
Cu5 Cu17 Cu2 54.29(5) . . ?
Cu12 Cu17 Cu2 55.70(6) . . ?
Cu12 Cu17 Cu5 100.67(8) . . ?
Cu12 Cu17 Cu15 82.18(7) . . ?
Cu15 Cu17 Cu2 101.38(7) . . ?
Cu15 Cu17 Cu5 142.05(9) . . ?
C01Q Cu17 Cu2 95.3(4) . . ?
C01Q Cu17 Cu5 41.9(4) . . ?
C01Q Cu17 Cu12 139.1(5) . . ?
C01Q Cu17 Cu15 135.9(4) . . ?
C01Q Cu17 C9 33.1(5) . . ?
C106 Cu17 Cu2 102.5(4) . . ?
C106 Cu17 Cu5 153.0(4) . . ?
C106 Cu17 Cu12 52.4(4) . . ?
C106 Cu17 Cu15 46.4(4) . . ?
C106 Cu17 C01Q 161.1(6) . . ?
C106 Cu17 C9 129.3(6) . . ?
C9 Cu17 Cu2 128.2(4) . . ?
C9 Cu17 Cu5 74.8(4) . . ?
C9 Cu17 Cu12 157.7(4) . . ?
C9 Cu17 Cu15 115.1(4) . . ?
Cu6 Cu18 Cu7 97.53(8) . . ?
Cu6 Cu18 Cu16 81.03(8) . . ?
Cu16 Cu18 Cu7 140.28(8) . . ?
C105 Cu18 Cu6 136.3(4) . . ?
C105 Cu18 Cu7 42.3(4) . . ?
C105 Cu18 Cu16 138.8(4) . . ?
C105 Cu18 C4 33.0(5) . . ?
C103 Cu18 Cu6 53.0(4) . . ?
C103 Cu18 Cu7 150.5(4) . . ?
C103 Cu18 Cu16 46.0(4) . . ?
C103 Cu18 C105 162.4(6) . . ?
C103 Cu18 C4 130.3(6) . . ?
C4 Cu18 Cu6 151.4(4) . . ?
C4 Cu18 Cu7 74.7(4) . . ?
C4 Cu18 Cu16 122.7(4) . . ?
Cu4 Cu19 Cu1 52.65(5) . 7_556 ?
Cu11 Cu19 Cu1 54.47(6) 7_556 7_556 ?
Cu11 Cu19 Cu4 96.87(8) 7_556 . ?
Cu11 Cu19 Cu14 82.90(8) 7_556 7_556 ?
Cu14 Cu19 Cu1 100.78(7) 7_556 7_556 ?
Cu14 Cu19 Cu4 142.17(9) 7_556 . ?
C104 Cu19 Cu1 94.4(3) . 7_556 ?
C104 Cu19 Cu4 42.6(3) . . ?
C104 Cu19 Cu11 135.8(4) . 7_556 ?
C104 Cu19 Cu14 138.2(4) . 7_556 ?
C104 Cu19 C11 33.3(4) . . ?
C110 Cu19 Cu1 101.6(4) 7_556 7_556 ?
C110 Cu19 Cu4 149.9(4) 7_556 . ?
C110 Cu19 Cu11 53.0(4) 7_556 7_556 ?
C110 Cu19 Cu14 46.5(4) 7_556 7_556 ?
C110 Cu19 C104 162.0(5) 7_556 . ?
C110 Cu19 C11 130.1(5) 7_556 . ?
C11 Cu19 Cu1 127.6(3) . 7_556 ?
C11 Cu19 Cu4 75.4(3) . . ?
C11 Cu19 Cu11 152.7(4) . 7_556 ?
C11 Cu19 Cu14 119.4(4) . 7_556 ?
Cu10 Cu20 Cu9 119.34(8) . . ?
Cu10 Cu20 Cu31 137.64(17) . . ?
Cu24 Cu20 Cu9 58.47(8) . . ?
Cu24 Cu20 Cu10 98.94(10) . . ?
Cu24 Cu20 Cu28 61.72(19) . . ?
Cu28 Cu20 Cu9 78.99(17) . . ?
Cu28 Cu20 Cu10 143.13(12) . . ?
O7 Cu20 Cu9 93.1(2) 7_556 . ?
O7 Cu20 Cu10 114.0(2) 7_556 . ?
O7 Cu20 Cu24 144.8(2) 7_556 . ?
O7 Cu20 Cu28 95.0(3) 7_556 . ?
O7 Cu20 O9 95.1(3) 7_556 . ?
O7 Cu20 Cu31 83.3(3) 7_556 . ?
O7 Cu20 Cu35 167.5(11) 7_556 . ?
O9 Cu20 Cu9 45.9(2) . . ?
O9 Cu20 Cu10 77.1(3) . . ?
O9 Cu20 Cu24 79.9(2) . . ?
O9 Cu20 Cu28 124.3(3) . . ?
O9 Cu20 Cu31 142.3(3) . . ?
O9 Cu20 Cu35 81.9(9) . . ?
C7 Cu20 Cu9 104.4(4) . . ?
C7 Cu20 Cu10 99.8(5) . . ?
C7 Cu20 Cu24 53.2(4) . . ?
C7 Cu20 Cu28 43.4(5) . . ?
C7 Cu20 O7 127.4(5) . 7_556 ?
C7 Cu20 O9 132.3(5) . . ?
C7 Cu20 Cu31 46.1(5) . . ?
C7 Cu20 Cu35 51.7(9) . . ?
Cu31 Cu20 Cu9 96.5(2) . . ?
Cu35 Cu20 Cu9 76.1(11) . . ?
Cu35 Cu20 Cu10 77.3(9) . . ?
Cu35 Cu20 Cu31 91.6(8) . . ?
Cu8 Cu21 Cu9 118.62(15) 7_556 . ?
Cu23 Cu21 Cu8 95.40(15) 7_556 7_556 ?
Cu23 Cu21 Cu9 60.78(9) 7_556 . ?
Cu23 Cu21 Cu25 64.8(2) 7_556 . ?
Cu25 Cu21 Cu8 144.04(14) . 7_556 ?
Cu25 Cu21 Cu9 79.14(19) . . ?
O3 Cu21 Cu8 115.3(3) . 7_556 ?
O3 Cu21 Cu9 93.7(2) . . ?
O3 Cu21 Cu23 147.6(3) . 7_556 ?
O3 Cu21 Cu25 92.5(3) . . ?
O5 Cu21 Cu8 75.1(2) 7_556 7_556 ?
O5 Cu21 Cu9 46.7(2) 7_556 . ?
O5 Cu21 Cu23 78.9(3) 7_556 7_556 ?
O5 Cu21 Cu25 125.1(3) 7_556 . ?
O5 Cu21 O3 98.4(3) 7_556 . ?
C107 Cu21 Cu8 99.4(4) . 7_556 ?
C107 Cu21 Cu9 106.5(4) . . ?
C107 Cu21 Cu23 54.8(5) . 7_556 ?
C107 Cu21 Cu25 44.7(4) . . ?
C107 Cu21 O3 124.5(6) . . ?
C107 Cu21 O5 133.0(6) . 7_556 ?
Cu13 Cu22 Cu9 120.34(12) . 7_556 ?
Cu26 Cu22 Cu9 60.29(10) . 7_556 ?
Cu26 Cu22 Cu13 98.52(14) . . ?
Cu26 Cu22 Cu27 63.11(16) . . ?
Cu27 Cu22 Cu9 78.41(15) . 7_556 ?
Cu27 Cu22 Cu13 144.67(14) . . ?
O6 Cu22 Cu9 47.0(2) . 7_556 ?
O6 Cu22 Cu13 77.3(2) . . ?
O6 Cu22 Cu26 82.3(3) . . ?
O6 Cu22 Cu27 125.1(3) . . ?
O6 Cu22 O11 97.2(3) . . ?
O11 Cu22 Cu9 91.9(2) . 7_556 ?
O11 Cu22 Cu13 118.4(3) . . ?
O11 Cu22 Cu26 142.2(3) . . ?
O11 Cu22 Cu27 88.0(3) . . ?
C111 Cu22 Cu9 108.3(5) . 7_556 ?
C111 Cu22 Cu13 99.6(5) . . ?
C111 Cu22 Cu26 56.7(5) . . ?
C111 Cu22 Cu27 45.1(5) . . ?
C111 Cu22 O6 138.2(6) . . ?
C111 Cu22 O11 119.3(5) . . ?
Cu9 Cu23 Cu25 82.04(10) 7_556 7_556 ?
Cu9 Cu23 Cu27 78.04(9) 7_556 . ?
Cu9 Cu23 Cu34 77.9(2) 7_556 7_556 ?
Cu21 Cu23 Cu9 68.55(10) 7_556 7_556 ?
Cu21 Cu23 Cu25 64.18(18) 7_556 7_556 ?
Cu21 Cu23 Cu27 117.43(15) 7_556 . ?
Cu21 Cu23 Cu34 10.5(2) 7_556 7_556 ?
Cu25 Cu23 Cu27 157.08(16) 7_556 . ?
Cu25 Cu23 Cu34 69.3(3) 7_556 7_556 ?
O13 Cu23 Cu9 114.5(3) . 7_556 ?
O13 Cu23 Cu21 113.5(3) . 7_556 ?
O13 Cu23 Cu25 161.9(3) . 7_556 ?
O13 Cu23 Cu27 41.0(3) . . ?
O13 Cu23 C107 119.3(5) . 7_556 ?
O13 Cu23 C14 114.9(5) . 7_556 ?
O13 Cu23 Cu34 105.7(4) . 7_556 ?
C107 Cu23 Cu9 108.3(4) 7_556 7_556 ?
C107 Cu23 Cu21 48.8(4) 7_556 7_556 ?
C107 Cu23 Cu25 44.5(4) 7_556 7_556 ?
C107 Cu23 Cu27 155.1(4) 7_556 . ?
C107 Cu23 C14 125.7(6) 7_556 7_556 ?
C107 Cu23 Cu34 45.3(5) 7_556 7_556 ?
C14 Cu23 Cu9 45.7(4) 7_556 7_556 ?
C14 Cu23 Cu21 109.3(4) 7_556 7_556 ?
C14 Cu23 Cu25 81.6(5) 7_556 7_556 ?
C14 Cu23 Cu27 76.4(5) 7_556 . ?
C14 Cu23 Cu34 119.7(5) 7_556 7_556 ?
Cu9 Cu24 Cu25 80.67(9) . . ?
Cu9 Cu24 Cu28 84.32(12) . . ?
Cu20 Cu24 Cu9 68.34(8) . . ?
Cu20 Cu24 Cu25 116.25(16) . . ?
Cu20 Cu24 Cu28 63.92(16) . . ?
Cu20 Cu24 C13 133.3(4) . . ?
Cu28 Cu24 Cu25 163.29(18) . . ?
O16 Cu24 Cu9 115.5(3) . . ?
O16 Cu24 Cu20 108.3(3) . . ?
O16 Cu24 Cu25 41.2(3) . . ?
O16 Cu24 Cu28 155.4(3) . . ?
O16 Cu24 C13 112.1(5) . . ?
C7 Cu24 Cu9 108.9(4) . . ?
C7 Cu24 Cu20 48.1(4) . . ?
C7 Cu24 Cu25 149.2(5) . . ?
C7 Cu24 Cu28 44.5(5) . . ?
C7 Cu24 O16 112.1(5) . . ?
C7 Cu24 C13 128.4(6) . . ?
C7 Cu24 C14 127.4(6) . . ?
C13 Cu24 Cu9 73.7(3) . . ?
C13 Cu24 Cu25 82.2(4) . . ?
C13 Cu24 Cu28 86.6(4) . . ?
C14 Cu24 Cu9 46.9(4) . . ?
C14 Cu24 Cu20 109.8(4) . . ?
C14 Cu24 Cu25 81.0(4) . . ?
C14 Cu24 Cu28 83.5(4) . . ?
C14 Cu24 O16 120.5(5) . . ?
C14 Cu24 C13 26.9(5) . . ?
Cu21 Cu25 Cu23 51.05(12) . 7_556 ?
Cu21 Cu25 Cu24 98.20(18) . . ?
Cu23 Cu25 Cu24 79.3(2) 7_556 . ?
O16 Cu25 Cu21 130.8(3) . . ?
O16 Cu25 Cu23 124.2(5) . 7_556 ?
O16 Cu25 Cu24 45.6(3) . . ?
O16 Cu25 C107 169.5(7) . . ?
O16 Cu25 C24 151.7(6) . . ?
C107 Cu25 Cu21 41.9(4) . . ?
C107 Cu25 Cu23 46.3(4) . 7_556 ?
C107 Cu25 Cu24 124.2(5) . . ?
C107 Cu25 C24 36.6(5) . . ?
C24 Cu25 Cu21 77.5(5) . . ?
C24 Cu25 Cu23 70.2(5) . 7_556 ?
C24 Cu25 Cu24 143.9(6) . . ?
Cu9 Cu26 Cu27 82.46(11) 7_556 . ?
Cu9 Cu26 Cu28 79.16(12) 7_556 7_556 ?
Cu22 Cu26 Cu9 68.70(11) . 7_556 ?
Cu22 Cu26 Cu27 64.49(13) . . ?
Cu22 Cu26 Cu28 116.80(18) . 7_556 ?
Cu27 Cu26 Cu28 159.08(19) . 7_556 ?
O19 Cu26 Cu9 116.9(4) . 7_556 ?
O19 Cu26 Cu22 110.6(4) . . ?
O19 Cu26 Cu27 157.8(4) . . ?
O19 Cu26 Cu28 43.1(4) . 7_556 ?
O19 Cu26 C111 113.9(6) . . ?
O19 Cu26 C14 117.7(5) . 7_556 ?
C111 Cu26 Cu9 108.9(4) . 7_556 ?
C111 Cu26 Cu22 48.5(4) . . ?
C111 Cu26 Cu27 45.6(4) . . ?
C111 Cu26 Cu28 152.1(5) . 7_556 ?
C111 Cu26 C14 128.3(6) . 7_556 ?
C14 Cu26 Cu9 45.9(4) 7_556 7_556 ?
C14 Cu26 Cu22 110.2(4) 7_556 . ?
C14 Cu26 Cu27 83.2(4) 7_556 . ?
C14 Cu26 Cu28 76.8(4) 7_556 7_556 ?
Cu22 Cu27 Cu23 99.60(15) . . ?
Cu26 Cu27 Cu22 52.40(12) . . ?
Cu26 Cu27 Cu23 80.90(18) . . ?
O13 Cu27 Cu22 131.0(3) . . ?
O13 Cu27 Cu23 41.6(3) . . ?
O13 Cu27 Cu26 121.3(4) . . ?
O13 Cu27 C29 153.0(6) . . ?
C111 Cu27 Cu22 42.9(4) . . ?
C111 Cu27 Cu23 129.1(5) . . ?
C111 Cu27 Cu26 49.9(5) . . ?
C111 Cu27 O13 170.6(6) . . ?
C111 Cu27 C29 33.7(5) . . ?
C29 Cu27 Cu22 76.0(5) . . ?
C29 Cu27 Cu23 147.5(6) . . ?
C29 Cu27 Cu26 70.9(5) . . ?
O2 P2 O7 109.0(5) . . ?
O6 P2 O2 108.5(4) . . ?
O6 P2 O7 110.4(5) . . ?
O6 P2 O10 110.2(5) . . ?
O10 P2 O2 108.4(5) . . ?
O10 P2 O7 110.2(4) . . ?
O4 P1 O8 109.8(4) . . ?
O4 P1 O11 108.8(4) . . ?
O5 P1 O4 110.0(5) . . ?
O5 P1 O8 109.6(5) . . ?
O5 P1 O11 110.0(5) . . ?
O11 P1 O8 108.6(5) . . ?
O1 P3 O3 107.3(4) . . ?
O9 P3 O1 108.8(5) . . ?
O9 P3 O3 110.7(5) . . ?
O9 P3 O12 109.8(5) . . ?
O12 P3 O1 110.2(4) . . ?
O12 P3 O3 109.9(5) . . ?
O13 P4 O22 108.0(8) . . ?
O18 P4 O13 113.7(6) . . ?
O18 P4 O20 115.0(7) . . ?
O18 P4 O22 100.4(7) . . ?
O20 P4 O13 109.0(7) . . ?
O20 P4 O22 110.2(9) . . ?
O14 P5 O16 115.0(6) . . ?
O14 P5 O24 104.0(6) . . ?
O16 P5 O24 104.1(7) . . ?
O21 P5 O14 114.0(7) . . ?
O21 P5 O16 109.9(7) . . ?
O21 P5 O24 109.0(7) . . ?
O15 P6 O19 109.1(8) . . ?
O15 P6 O23 105.6(8) . . ?
O17 P6 O15 115.3(7) . . ?
O17 P6 O19 115.4(7) . . ?
O17 P6 O23 99.6(8) . . ?
O19 P6 O23 111.0(8) . . ?
O1 Na1 O1 180.0 . 7_556 ?
O1 Na1 O4 72.0(2) . . ?
O1 Na1 O4 108.0(2) . 7_556 ?
O1 Na1 O4 108.0(2) 7_556 . ?
O1 Na1 O4 72.0(2) 7_556 7_556 ?
O2 Na1 O1 108.6(2) . 7_556 ?
O2 Na1 O1 71.4(2) . . ?
O2 Na1 O1 71.4(2) 7_556 7_556 ?
O2 Na1 O1 108.6(2) 7_556 . ?
O2 Na1 O2 180.0 7_556 . ?
O2 Na1 O4 107.4(3) 7_556 7_556 ?
O2 Na1 O4 72.6(3) 7_556 . ?
O2 Na1 O4 72.6(3) . 7_556 ?
O2 Na1 O4 107.4(3) . . ?
O4 Na1 O4 180.0 . 7_556 ?
Cu20 Cu28 Cu26 98.76(19) . 7_556 ?
Cu24 Cu28 Cu20 54.36(12) . . ?
Cu24 Cu28 Cu26 79.2(2) . 7_556 ?
O19 Cu28 Cu20 128.9(4) 7_556 . ?
O19 Cu28 Cu24 120.8(5) 7_556 . ?
O19 Cu28 Cu26 42.4(3) 7_556 7_556 ?
O19 Cu28 C8 152.1(6) 7_556 . ?
C7 Cu28 Cu20 43.3(5) . . ?
C7 Cu28 Cu24 48.8(4) . . ?
C7 Cu28 Cu26 126.2(5) . 7_556 ?
C7 Cu28 O19 168.5(7) . 7_556 ?
C7 Cu28 C8 36.2(6) . . ?
C8 Cu28 Cu20 78.8(5) . . ?
C8 Cu28 Cu24 70.1(5) . . ?
C8 Cu28 Cu26 143.8(6) . 7_556 ?
Cu1 O1 Na1 91.6(3) . . ?
Cu2 O1 Cu1 111.9(3) . . ?
Cu2 O1 Na1 99.6(3) . . ?
P3 O1 Cu1 109.8(4) . . ?
P3 O1 Cu2 117.5(4) . . ?
P3 O1 Na1 123.4(4) . . ?
Cu2 O2 Na1 92.3(2) . . ?
Cu3 O2 Cu2 113.3(4) . . ?
Cu3 O2 Na1 99.1(3) . . ?
P2 O2 Cu2 109.8(4) . . ?
P2 O2 Cu3 117.0(4) . . ?
P2 O2 Na1 122.9(4) . . ?
Cu7 O3 Cu21 112.6(3) . . ?
Cu7 O3 Cu34 93.2(4) . . ?
P3 O3 Cu7 129.4(5) . . ?
P3 O3 Cu21 117.6(5) . . ?
P3 O3 Cu34 136.6(6) . . ?
Cu1 O4 Cu3 111.6(3) . 7_556 ?
Cu1 O4 Na1 98.1(3) . . ?
Cu3 O4 Na1 91.1(3) 7_556 . ?
P1 O4 Cu1 117.6(5) . . ?
P1 O4 Cu3 109.7(4) . 7_556 ?
P1 O4 Na1 125.5(4) . . ?
Cu9 O5 Cu34 104.0(4) 7_556 7_556 ?
Cu21 O5 Cu9 87.9(3) 7_556 7_556 ?
Cu21 O5 Cu34 16.4(3) 7_556 7_556 ?
P1 O5 Cu9 137.3(5) . 7_556 ?
P1 O5 Cu21 134.7(5) . 7_556 ?
P1 O5 Cu34 118.3(5) . 7_556 ?
Cu9 O6 Cu33 105.9(4) 7_556 . ?
Cu22 O6 Cu9 88.4(3) . 7_556 ?
P2 O6 Cu9 138.2(5) . 7_556 ?
P2 O6 Cu22 133.3(5) . . ?
P2 O6 Cu33 115.9(5) . . ?
Cu4 O7 Cu20 112.8(4) . 7_556 ?
P2 O7 Cu4 127.4(5) . . ?
P2 O7 Cu20 119.6(4) . 7_556 ?
Cu8 O8 Cu14 115.2(3) . . ?
P1 O8 Cu8 112.9(5) . . ?
P1 O8 Cu14 125.7(5) . . ?
Cu9 O9 Cu20 87.9(3) . . ?
P3 O9 Cu9 139.5(5) . . ?
P3 O9 Cu20 132.5(5) . . ?
Cu13 O10 Cu16 113.4(4) . . ?
P2 O10 Cu13 116.5(4) . . ?
P2 O10 Cu16 123.9(5) . . ?
Cu5 O11 Cu22 112.0(4) . . ?
Cu5 O11 Cu33 91.1(4) . . ?
P1 O11 Cu5 126.4(5) . . ?
P1 O11 Cu22 120.7(5) . . ?
P1 O11 Cu33 140.7(6) . . ?
Cu15 O12 Cu10 115.8(4) . . ?
P3 O12 Cu10 114.1(5) . . ?
P3 O12 Cu15 126.0(5) . . ?
Cu27 O13 Cu23 97.4(4) . . ?
P4 O13 Cu23 136.1(6) . . ?
P4 O13 Cu27 114.0(6) . . ?
P5 O14 Cu10 128.8(6) . . ?
Cu16 O15 Cu31 106.9(6) . 7_556 ?
P6 O15 Cu16 123.9(7) . . ?
P6 O15 Cu31 99.6(7) . 7_556 ?
Cu25 O16 Cu24 93.2(5) . . ?
P5 O16 Cu24 136.1(6) . . ?
P5 O16 Cu25 117.2(7) . . ?
P5 O16 Cu30 95.1(10) . . ?
P5 O16 Cu35 107.9(13) . . ?
Cu35 O16 Cu30 124.2(16) . . ?
Cu4 C104 Cu6 80.1(5) . . ?
Cu4 C104 Cu19 91.2(5) . . ?
Cu19 C104 Cu6 130.0(6) . . ?
C11 C104 Cu4 166.0(12) . . ?
C11 C104 Cu6 113.9(11) . . ?
C11 C104 Cu19 80.1(9) . . ?
P6 O17 Cu13 126.0(6) . . ?
P4 O18 Cu8 127.8(5) . . ?
Cu26 O19 Cu28 94.4(5) . 7_556 ?
P6 O19 Cu26 138.2(7) . . ?
P6 O19 Cu28 110.1(8) . 7_556 ?
P6 O19 Cu32 110.7(10) . . ?
Cu14 O20 Cu29 98.8(6) . . ?
P4 O20 Cu14 123.8(6) . . ?
P4 O20 Cu29 99.2(8) . . ?
Cu5 C01Q Cu11 79.7(6) . . ?
Cu5 C01Q Cu17 93.5(6) . . ?
Cu17 C01Q Cu11 129.8(7) . . ?
C9 C01Q Cu5 173.2(13) . . ?
C9 C01Q Cu11 107.1(11) . . ?
C9 C01Q Cu17 82.1(11) . . ?
P5 O21 Cu15 126.8(6) . . ?
Cu21 C107 Cu23 76.4(5) . 7_556 ?
Cu21 C107 Cu25 93.5(6) . . ?
Cu23 C107 Cu34 91.1(7) 7_556 . ?
Cu25 C107 Cu23 89.2(6) . 7_556 ?
C24 C107 Cu21 161.6(14) . . ?
C24 C107 Cu23 119.2(12) . 7_556 ?
C24 C107 Cu25 78.0(10) . . ?
C24 C107 Cu30 73.1(11) . . ?
C24 C107 Cu34 149.6(14) . . ?
Cu30 C107 Cu34 97.7(9) . . ?
Cu11 C110 Cu14 118.7(6) . . ?
Cu19 C110 Cu11 76.0(5) 7_556 . ?
Cu19 C110 Cu14 88.9(6) 7_556 . ?
C19 C110 Cu11 140.3(13) . . ?
C19 C110 Cu14 71.6(10) . . ?
C19 C110 Cu19 143.6(13) . 7_556 ?
Cu2 C01U Cu12 78.8(5) . . ?
Cu2 C01U Cu13 113.8(7) . . ?
Cu2 C01U Cu33 91.4(6) . . ?
Cu12 C01U Cu33 169.5(8) . . ?
Cu13 C01U Cu12 114.7(6) . . ?
Cu13 C01U Cu33 65.5(5) . . ?
C6 C01U Cu2 169.7(11) . . ?
C6 C01U Cu12 108.3(11) . . ?
C6 C01U Cu13 70.6(9) . . ?
C6 C01U Cu33 81.9(10) . . ?
Cu22 C111 Cu26 74.8(5) . . ?
Cu22 C111 Cu27 92.0(6) . . ?
Cu27 C111 Cu26 84.5(6) . . ?
C29 C111 Cu22 162.9(16) . . ?
C29 C111 Cu26 117.3(14) . . ?
C29 C111 Cu27 78.1(12) . . ?
C29 C111 Cu29 72.2(12) . . ?
C29 C111 Cu32 124.8(17) . . ?
C29 C111 Cu33 151.2(16) . . ?
Cu29 C111 Cu33 97.9(8) . . ?
Cu32 C111 Cu29 139.4(12) . . ?
Cu32 C111 Cu33 80.5(10) . . ?
Cu7 C105 Cu12 79.0(5) . . ?
Cu7 C105 Cu18 90.8(6) . . ?
Cu12 C105 Cu18 128.4(7) . . ?
C4 C105 Cu7 161.5(13) . . ?
C4 C105 Cu12 119.4(12) . . ?
C4 C105 Cu18 76.8(10) . . ?
Cu1 C109 Cu10 112.0(6) . . ?
Cu1 C109 Cu11 80.2(5) . . ?
Cu10 C109 Cu11 115.4(6) . . ?
C5 C109 Cu1 167.7(12) . . ?
C5 C109 Cu10 71.3(9) . . ?
C5 C109 Cu11 109.5(10) . . ?
Cu6 C103 Cu16 116.3(7) . . ?
Cu18 C103 Cu6 76.0(5) . . ?
Cu18 C103 Cu16 90.2(5) . . ?
C23 C103 Cu6 136.6(13) . . ?
C23 C103 Cu16 71.6(9) . . ?
C23 C103 Cu18 146.9(13) . . ?
C67 O22 P4 130.0(15) . . ?
H02A C02D H02B 109.5 . . ?
H02A C02D H02C 109.5 . . ?
H02B C02D H02C 109.5 . . ?
C3 C02D H02A 109.5 . . ?
C3 C02D H02B 109.5 . . ?
C3 C02D H02C 109.5 . . ?
Cu12 C106 Cu15 118.6(7) . . ?
Cu17 C106 Cu12 76.3(5) . . ?
Cu17 C106 Cu15 88.9(5) . . ?
C30 C106 Cu12 139.9(12) . . ?
C30 C106 Cu15 70.4(9) . . ?
C30 C106 Cu17 143.5(12) . . ?
H02D C02V H02E 109.5 . . ?
H02D C02V H02F 109.5 . . ?
H02E C02V H02F 109.4 . . ?
C25 C02V H02D 110.2 . . ?
C25 C02V H02E 109.8 . . ?
C25 C02V H02F 108.3 . . ?
H03A C03M H03B 109.5 . . ?
H03A C03M H03C 109.5 . . ?
H03B C03M H03C 109.5 . . ?
C53 C03M H03A 110.2 . . ?
C53 C03M H03B 109.1 . . ?
C53 C03M H03C 109.1 . . ?
C67 C03U H03U 120.0 . . ?
C67 C03U C34 120.0 . . ?
C34 C03U H03U 120.0 . . ?
O22 C67 C03U 118.1(10) . . ?
O22 C67 C17 119.3(10) . . ?
C03U C67 C17 120.0 . . ?
C67 C17 H17 120.0 . . ?
C67 C17 C28 120.0 . . ?
C28 C17 H17 120.0 . . ?
C17 C28 H28 120.0 . . ?
C21 C28 C17 120.0 . . ?
C21 C28 H28 120.0 . . ?
C28 C21 H21 120.0 . . ?
C34 C21 C28 120.0 . . ?
C34 C21 H21 120.0 . . ?
C03U C34 H34 120.0 . . ?
C21 C34 C03U 120.0 . . ?
C21 C34 H34 120.0 . . ?
C20 C2 C5 112.6(13) . . ?
C20 C2 C38 110.5(14) . . ?
C20 C2 C72 111.2(15) . . ?
C38 C2 C5 108.3(12) . . ?
C72 C2 C5 104.1(13) . . ?
C72 C2 C38 110.0(15) . . ?
C02D C3 C37 111.7(14) . . ?
C32 C3 C02D 108.9(13) . . ?
C32 C3 C37 111.2(13) . . ?
C32 C3 C89 112.0(13) . . ?
C89 C3 C02D 107.5(11) . . ?
C89 C3 C37 105.4(12) . . ?
C105 C4 Cu18 70.1(10) . . ?
C105 C4 C25 166.4(17) . . ?
C25 C4 Cu18 123.3(12) . . ?
C109 C5 Cu10 73.1(9) . . ?
C109 C5 C2 160.7(14) . . ?
C2 C5 Cu10 126.1(10) . . ?
Cu13 C6 Cu33 62.6(5) . . ?
C01U C6 Cu13 72.7(9) . . ?
C01U C6 C15 157.0(16) . . ?
C01U C6 Cu33 68.2(10) . . ?
C15 C6 Cu13 130.0(11) . . ?
C15 C6 Cu33 121.8(10) . . ?
Cu20 C7 Cu24 78.6(5) . . ?
Cu20 C7 Cu28 93.3(7) . . ?
Cu20 C7 Cu31 91.0(6) . . ?
Cu28 C7 Cu24 86.7(6) . . ?
C8 C7 Cu20 164.3(14) . . ?
C8 C7 Cu24 114.2(13) . . ?
C8 C7 Cu28 79.0(12) . . ?
C8 C7 Cu31 75.5(11) . . ?
C8 C7 Cu35 124.8(18) . . ?
Cu35 C7 Cu20 70.9(13) . . ?
Cu35 C7 Cu31 140.3(17) . . ?
C7 C8 Cu28 64.9(10) . . ?
C7 C8 C55 164(2) . . ?
C7 C8 Cu31 69.3(11) . . ?
C55 C8 Cu28 129.2(15) . . ?
C55 C8 Cu31 126.2(14) . . ?
C01Q C9 Cu17 64.9(9) . . ?
C01Q C9 C16 171.1(17) . . ?
C16 C9 Cu17 123.8(12) . . ?
C62 O23 P6 121.5(17) . . ?
C104 C11 Cu19 66.7(8) . . ?
C104 C11 C22 168.3(16) . . ?
C22 C11 Cu19 125.0(12) . . ?
Cu3 C12 Cu6 79.8(4) . . ?
Cu3 C12 Cu8 113.2(6) . 7_556 ?
Cu3 C12 Cu34 91.7(5) . . ?
Cu6 C12 Cu34 170.4(6) . . ?
Cu8 C12 Cu6 114.5(6) 7_556 . ?
Cu8 C12 Cu34 64.8(5) 7_556 . ?
C89 C12 Cu3 168.8(11) . . ?
C89 C12 Cu6 109.1(9) . . ?
C89 C12 Cu8 69.9(9) . 7_556 ?
C89 C12 Cu34 79.8(9) . . ?
C14 C13 Cu24 53.0(10) . . ?
C14 C13 C31 176(2) . . ?
C31 C13 Cu24 130.4(13) . . ?
Cu9 C14 Cu23 81.1(5) . 7_556 ?
Cu9 C14 Cu24 82.8(6) . . ?
Cu9 C14 Cu26 83.0(6) . 7_556 ?
Cu24 C14 Cu23 117.0(7) . 7_556 ?
Cu24 C14 Cu26 119.3(7) . 7_556 ?
Cu26 C14 Cu23 118.4(7) 7_556 7_556 ?
C13 C14 Cu9 175.3(13) . . ?
C13 C14 Cu23 94.2(11) . 7_556 ?
C13 C14 Cu24 100.1(13) . . ?
C13 C14 Cu26 98.6(13) . 7_556 ?
C18 C15 C6 110.6(14) . . ?
C18 C15 C27 112.1(14) . . ?
C27 C15 C6 107.9(13) . . ?
C48 C15 C6 111.2(13) . . ?
C48 C15 C18 106.4(15) . . ?
C48 C15 C27 108.7(15) . . ?
C9 C16 C44 109.3(15) . . ?
C9 C16 C52 107.6(15) . . ?
C44 C16 C52 117.1(17) . . ?
C60 C16 C9 108.7(15) . . ?
C60 C16 C44 105.9(17) . . ?
C60 C16 C52 108.1(18) . . ?
C66 O24 P5 129.7(14) . . ?
C15 C18 H18A 109.5 . . ?
C15 C18 H18B 109.5 . . ?
C15 C18 H18C 109.5 . . ?
H18A C18 H18B 109.5 . . ?
H18A C18 H18C 109.5 . . ?
H18B C18 H18C 109.5 . . ?
C110 C19 Cu14 72.2(10) . . ?
C110 C19 C53 162.4(18) . . ?
C53 C19 Cu14 125.2(13) . . ?
C2 C20 H20A 109.5 . . ?
C2 C20 H20B 109.5 . . ?
C2 C20 H20C 109.5 . . ?
H20A C20 H20B 109.5 . . ?
H20A C20 H20C 109.5 . . ?
H20B C20 H20C 109.5 . . ?
C11 C22 C61 108.3(17) . . ?
C51 C22 C11 111.0(17) . . ?
C51 C22 C61 102(2) . . ?
C113 C22 C11 112(2) . . ?
C113 C22 C51 115.5(19) . . ?
C113 C22 C61 108(2) . . ?
C103 C23 Cu16 72.0(9) . . ?
C103 C23 C26 160.9(15) . . ?
C26 C23 Cu16 126.9(12) . . ?
C107 C24 Cu25 65.4(9) . . ?
C107 C24 C43 167.0(19) . . ?
C107 C24 Cu30 70.1(11) . . ?
C43 C24 Cu25 126.9(15) . . ?
C43 C24 Cu30 122.6(17) . . ?
C02V C25 C4 110.9(16) . . ?
C02V C25 C36 107.9(18) . . ?
C4 C25 C36 107.9(15) . . ?
C56 C25 C02V 113.0(18) . . ?
C56 C25 C4 112.2(17) . . ?
C56 C25 C36 104.6(18) . . ?
C23 C26 C42 109.9(14) . . ?
C41 C26 C23 105.3(16) . . ?
C41 C26 C42 113(2) . . ?
C41 C26 C50 109.6(18) . . ?
C50 C26 C23 111.7(16) . . ?
C50 C26 C42 107.8(16) . . ?
C15 C27 H27A 109.5 . . ?
C15 C27 H27B 109.5 . . ?
C15 C27 H27C 109.5 . . ?
H27A C27 H27B 109.5 . . ?
H27A C27 H27C 109.5 . . ?
H27B C27 H27C 109.5 . . ?
C111 C29 Cu27 68.2(11) . . ?
C111 C29 C35 168(2) . . ?
C111 C29 Cu29 74.7(12) . . ?
C35 C29 Cu27 124.0(14) . . ?
C35 C29 Cu29 115.5(15) . . ?
C106 C30 Cu15 72.9(9) . . ?
C106 C30 C39 159.0(17) . . ?
C39 C30 Cu15 128.0(13) . . ?
C13 C31 C33 110.8(15) . . ?
C13 C31 C40 104.9(17) . . ?
C13 C31 C45 106.7(16) . . ?
C40 C31 C33 111.6(19) . . ?
C45 C31 C33 109.5(19) . . ?
C45 C31 C40 113.3(17) . . ?
C3 C32 H32A 109.5 . . ?
C3 C32 H32B 109.5 . . ?
C3 C32 H32C 109.5 . . ?
H32A C32 H32B 109.5 . . ?
H32A C32 H32C 109.5 . . ?
H32B C32 H32C 109.5 . . ?
C31 C33 H33A 109.5 . . ?
C31 C33 H33B 109.5 . . ?
C31 C33 H33C 109.5 . . ?
H33A C33 H33B 109.5 . . ?
H33A C33 H33C 109.5 . . ?
H33B C33 H33C 109.5 . . ?
C57 C35 C29 115(2) . . ?
C73 C35 C29 115(2) . . ?
C73 C35 C57 104(2) . . ?
C73 C35 C112 106(2) . . ?
C112 C35 C29 108(2) . . ?
C112 C35 C57 109(2) . . ?
C25 C36 H36A 109.5 . . ?
C25 C36 H36B 109.5 . . ?
C25 C36 H36C 109.5 . . ?
H36A C36 H36B 109.5 . . ?
H36A C36 H36C 109.5 . . ?
H36B C36 H36C 109.5 . . ?
C3 C37 H37A 109.5 . . ?
C3 C37 H37B 109.5 . . ?
C3 C37 H37C 109.5 . . ?
H37A C37 H37B 109.5 . . ?
H37A C37 H37C 109.5 . . ?
H37B C37 H37C 109.5 . . ?
C2 C38 H38A 109.5 . . ?
C2 C38 H38B 109.5 . . ?
C2 C38 H38C 109.5 . . ?
H38A C38 H38B 109.5 . . ?
H38A C38 H38C 109.5 . . ?
H38B C38 H38C 109.5 . . ?
C30 C39 C49 112.3(16) . . ?
C30 C39 C54 107.6(17) . . ?
C54 C39 C49 108.7(19) . . ?
C65 C39 C30 112.1(18) . . ?
C65 C39 C49 108.8(19) . . ?
C65 C39 C54 107(2) . . ?
C31 C40 H40A 109.5 . . ?
C31 C40 H40B 109.5 . . ?
C31 C40 H40C 109.5 . . ?
H40A C40 H40B 109.5 . . ?
H40A C40 H40C 109.5 . . ?
H40B C40 H40C 109.5 . . ?
C26 C41 H41A 109.5 . . ?
C26 C41 H41B 109.5 . . ?
C26 C41 H41C 109.5 . . ?
H41A C41 H41B 109.5 . . ?
H41A C41 H41C 109.5 . . ?
H41B C41 H41C 109.5 . . ?
C26 C42 H42A 109.5 . . ?
C26 C42 H42B 109.5 . . ?
C26 C42 H42C 109.5 . . ?
H42A C42 H42B 109.5 . . ?
H42A C42 H42C 109.5 . . ?
H42B C42 H42C 109.5 . . ?
C24 C43 C59 114(2) . . ?
C24 C43 C94 100(2) . . ?
C58 C43 C24 111(2) . . ?
C58 C43 C59 115(2) . . ?
C58 C43 C94 103(3) . . ?
C59 C43 C94 112(3) . . ?
C16 C44 H44A 109.5 . . ?
C16 C44 H44B 109.5 . . ?
C16 C44 H44C 109.5 . . ?
H44A C44 H44B 109.5 . . ?
H44A C44 H44C 109.5 . . ?
H44B C44 H44C 109.5 . . ?
C31 C45 H45A 109.5 . . ?
C31 C45 H45B 109.5 . . ?
C31 C45 H45C 109.5 . . ?
H45A C45 H45B 109.5 . . ?
H45A C45 H45C 109.5 . . ?
H45B C45 H45C 109.5 . . ?
H47A C47 H47B 109.5 . . ?
H47A C47 H47C 109.5 . . ?
H47B C47 H47C 109.5 . . ?
C55 C47 H47A 109.5 . . ?
C55 C47 H47B 109.5 . . ?
C55 C47 H47C 109.5 . . ?
C15 C48 H48A 109.5 . . ?
C15 C48 H48B 109.5 . . ?
C15 C48 H48C 109.5 . . ?
H48A C48 H48B 109.5 . . ?
H48A C48 H48C 109.5 . . ?
H48B C48 H48C 109.5 . . ?
C39 C49 H49A 109.5 . . ?
C39 C49 H49B 109.5 . . ?
C39 C49 H49C 109.5 . . ?
H49A C49 H49B 109.5 . . ?
H49A C49 H49C 109.5 . . ?
H49B C49 H49C 109.5 . . ?
C26 C50 H50A 109.5 . . ?
C26 C50 H50B 109.5 . . ?
C26 C50 H50C 109.5 . . ?
H50A C50 H50B 109.5 . . ?
H50A C50 H50C 109.5 . . ?
H50B C50 H50C 109.5 . . ?
C22 C51 H51A 109.5 . . ?
C22 C51 H51B 109.5 . . ?
C22 C51 H51C 109.5 . . ?
H51A C51 H51B 109.5 . . ?
H51A C51 H51C 109.5 . . ?
H51B C51 H51C 109.5 . . ?
C16 C52 H52A 109.5 . . ?
C16 C52 H52B 109.5 . . ?
C16 C52 H52C 109.5 . . ?
H52A C52 H52B 109.5 . . ?
H52A C52 H52C 109.5 . . ?
H52B C52 H52C 109.5 . . ?
C03M C53 C19 108.8(17) . . ?
C03M C53 C71 112(2) . . ?
C19 C53 C71 107.1(16) . . ?
C68 C53 C03M 113(2) . . ?
C68 C53 C19 110.0(18) . . ?
C68 C53 C71 105.6(19) . . ?
C39 C54 H54A 109.5 . . ?
C39 C54 H54B 109.5 . . ?
C39 C54 H54C 109.5 . . ?
H54A C54 H54B 109.5 . . ?
H54A C54 H54C 109.5 . . ?
H54B C54 H54C 109.5 . . ?
C8 C55 C47 116.0(18) . . ?
C8 C55 C70 105.9(17) . . ?
C8 C55 C46 111.2(17) . . ?
C47 C55 C46 116(2) . . ?
C70 C55 C47 104.4(19) . . ?
C70 C55 C46 102(2) . . ?
C25 C56 H56A 109.5 . . ?
C25 C56 H56B 109.5 . . ?
C25 C56 H56C 109.5 . . ?
H56A C56 H56B 109.5 . . ?
H56A C56 H56C 109.5 . . ?
H56B C56 H56C 109.5 . . ?
C35 C57 H57A 109.5 . . ?
C35 C57 H57B 109.5 . . ?
C35 C57 H57C 109.5 . . ?
H57A C57 H57B 109.5 . . ?
H57A C57 H57C 109.5 . . ?
H57B C57 H57C 109.5 . . ?
C43 C58 H58A 109.5 . . ?
C43 C58 H58B 109.5 . . ?
C43 C58 H58C 109.5 . . ?
H58A C58 H58B 109.5 . . ?
H58A C58 H58C 109.5 . . ?
H58B C58 H58C 109.5 . . ?
C43 C59 H59A 109.5 . . ?
C43 C59 H59B 109.5 . . ?
C43 C59 H59C 109.5 . . ?
H59A C59 H59B 109.5 . . ?
H59A C59 H59C 109.5 . . ?
H59B C59 H59C 109.5 . . ?
C16 C60 H60A 109.5 . . ?
C16 C60 H60B 109.5 . . ?
C16 C60 H60C 109.5 . . ?
H60A C60 H60B 109.5 . . ?
H60A C60 H60C 109.5 . . ?
H60B C60 H60C 109.5 . . ?
C22 C61 H61A 109.5 . . ?
C22 C61 H61B 109.5 . . ?
C22 C61 H61C 109.5 . . ?
H61A C61 H61B 109.5 . . ?
H61A C61 H61C 109.5 . . ?
H61B C61 H61C 109.5 . . ?
O23 C62 P6 34.3(11) . . ?
O23 C62 C64 119.6(9) . . ?
O23 C62 C1 118.3(9) . . ?
C64 C62 P6 119.0(9) . . ?
C64 C62 C1 120.0 . . ?
C1 C62 P6 117.1(9) . . ?
C62 C64 H64 120.0 . . ?
C62 C64 C97 120.0 . . ?
C97 C64 H64 120.0 . . ?
C64 C97 H97 120.0 . . ?
C10 C97 C64 120.0 . . ?
C10 C97 H97 120.0 . . ?
C97 C10 H10 120.0 . . ?
C69 C10 C97 120.0 . . ?
C69 C10 H10 120.0 . . ?
C10 C69 H69 120.0 . . ?
C1 C69 C10 120.0 . . ?
C1 C69 H69 120.0 . . ?
C62 C1 H1 120.0 . . ?
C69 C1 C62 120.0 . . ?
C69 C1 H1 120.0 . . ?
C39 C65 H65A 109.5 . . ?
C39 C65 H65B 109.5 . . ?
C39 C65 H65C 109.5 . . ?
H65A C65 H65B 109.5 . . ?
H65A C65 H65C 109.5 . . ?
H65B C65 H65C 109.5 . . ?
O24 C66 C79 120.3(9) . . ?
O24 C66 C76 119.6(9) . . ?
C79 C66 C76 120.0 . . ?
C66 C79 H79 120.0 . . ?
C66 C79 C96 120.0 . . ?
C96 C79 H79 120.0 . . ?
C79 C96 H96 120.0 . . ?
C045 C96 C79 120.0 . . ?
C045 C96 H96 120.0 . . ?
C96 C045 H045 120.0 . . ?
C82 C045 C96 120.0 . . ?
C82 C045 H045 120.0 . . ?
C045 C82 H82 120.0 . . ?
C045 C82 C76 120.0 . . ?
C76 C82 H82 120.0 . . ?
C66 C76 H76 120.0 . . ?
C82 C76 C66 120.0 . . ?
C82 C76 H76 120.0 . . ?
C53 C68 H68A 109.5 . . ?
C53 C68 H68B 109.5 . . ?
C53 C68 H68C 109.5 . . ?
H68A C68 H68B 109.5 . . ?
H68A C68 H68C 109.5 . . ?
H68B C68 H68C 109.5 . . ?
C55 C70 H70A 109.5 . . ?
C55 C70 H70B 109.5 . . ?
C55 C70 H70C 109.5 . . ?
H70A C70 H70B 109.5 . . ?
H70A C70 H70C 109.5 . . ?
H70B C70 H70C 109.5 . . ?
C53 C71 H71A 109.5 . . ?
C53 C71 H71B 109.5 . . ?
C53 C71 H71C 109.5 . . ?
H71A C71 H71B 109.5 . . ?
H71A C71 H71C 109.5 . . ?
H71B C71 H71C 109.5 . . ?
C2 C72 H72A 108.5 . . ?
C2 C72 H72B 109.8 . . ?
C2 C72 H72C 110.1 . . ?
H72A C72 H72B 109.4 . . ?
H72A C72 H72C 109.5 . . ?
H72B C72 H72C 109.5 . . ?
C35 C73 H73A 109.5 . . ?
C35 C73 H73B 109.5 . . ?
C35 C73 H73C 109.5 . . ?
H73A C73 H73B 109.5 . . ?
H73A C73 H73C 109.5 . . ?
H73B C73 H73C 109.5 . . ?
Cu8 C89 Cu34 63.2(5) 7_556 . ?
C3 C89 Cu8 127.7(10) . 7_556 ?
C3 C89 Cu34 116.5(9) . . ?
C12 C89 Cu8 73.6(9) . 7_556 ?
C12 C89 C3 158.7(15) . . ?
C12 C89 Cu34 70.8(8) . . ?
C43 C94 H94A 109.5 . . ?
C43 C94 H94B 109.5 . . ?
C43 C94 H94C 109.5 . . ?
H94A C94 H94B 109.5 . . ?
H94A C94 H94C 109.5 . . ?
H94B C94 H94C 109.5 . . ?
C22 C113 H11A 112.2 . . ?
C22 C113 H11B 109.7 . . ?
C22 C113 H11C 106.5 . . ?
H11A C113 H11B 109.4 . . ?
H11A C113 H11C 109.5 . . ?
H11B C113 H11C 109.5 . . ?
C35 C112 H11D 110.4 . . ?
C35 C112 H11E 109.4 . . ?
C35 C112 H11F 108.6 . . ?
H11D C112 H11E 109.5 . . ?
H11D C112 H11F 109.4 . . ?
H11E C112 H11F 109.5 . . ?
C55 C46 H46A 107.5 . . ?
C55 C46 H46B 109.9 . . ?
C55 C46 H46C 111.0 . . ?
H46A C46 H46B 109.5 . . ?
H46A C46 H46C 109.5 . . ?
H46B C46 H46C 109.5 . . ?
C111 Cu29 O20 176.0(7) . . ?
C29 Cu29 O20 150.9(7) . . ?
C29 Cu29 C111 33.0(5) . . ?
C107 Cu30 O16 123(2) . . ?
C107 Cu30 C24 36.9(6) . . ?
C24 Cu30 O16 123.2(19) . . ?
Cu20 Cu31 P6 124.9(2) . 7_556 ?
O15 Cu31 Cu20 127.2(4) 7_556 . ?
O15 Cu31 P6 31.4(3) 7_556 7_556 ?
C7 Cu31 Cu20 42.9(4) . . ?
C7 Cu31 P6 150.9(6) . 7_556 ?
C7 Cu31 O15 169.7(6) . 7_556 ?
C7 Cu31 C8 35.1(5) . . ?
C8 Cu31 Cu20 77.8(5) . . ?
C8 Cu31 P6 144.2(6) . 7_556 ?
C8 Cu31 O15 153.9(6) . 7_556 ?
O19 Cu32 P6 32.7(5) . . ?
O19 Cu32 C111 158.7(19) . . ?
O19 Cu32 Cu33 137.8(11) . . ?
C111 Cu32 P6 137.6(13) . . ?
C111 Cu32 Cu33 54.7(8) . . ?
Cu33 Cu32 P6 110.3(7) . . ?
Cu5 Cu33 Cu2 53.2(2) . . ?
Cu13 Cu33 Cu2 73.5(3) . . ?
Cu13 Cu33 Cu5 114.3(4) . . ?
Cu13 Cu33 O6 81.4(5) . . ?
Cu13 Cu33 C6 48.1(4) . . ?
Cu13 Cu33 Cu32 80.8(6) . . ?
O6 Cu33 Cu2 74.3(4) . . ?
O6 Cu33 Cu5 112.7(5) . . ?
O6 Cu33 C6 123.3(6) . . ?
O6 Cu33 Cu32 71.2(7) . . ?
O11 Cu33 Cu2 68.5(4) . . ?
O11 Cu33 Cu5 40.8(3) . . ?
O11 Cu33 Cu13 141.9(6) . . ?
O11 Cu33 O6 85.6(5) . . ?
O11 Cu33 C01U 98.1(6) . . ?
O11 Cu33 C6 116.8(7) . . ?
O11 Cu33 Cu32 128.1(7) . . ?
C01U Cu33 Cu2 39.0(4) . . ?
C01U Cu33 Cu5 63.8(4) . . ?
C01U Cu33 Cu13 50.5(4) . . ?
C01U Cu33 O6 101.3(6) . . ?
C01U Cu33 C6 29.9(4) . . ?
C01U Cu33 Cu32 131.1(8) . . ?
C111 Cu33 Cu2 175.5(8) . . ?
C111 Cu33 Cu5 122.4(7) . . ?
C111 Cu33 Cu13 110.2(7) . . ?
C111 Cu33 O6 108.5(7) . . ?
C111 Cu33 O11 107.9(7) . . ?
C111 Cu33 C01U 141.5(8) . . ?
C111 Cu33 C6 111.6(7) . . ?
C111 Cu33 Cu32 44.8(6) . . ?
C6 Cu33 Cu2 68.7(4) . . ?
C6 Cu33 Cu5 76.3(5) . . ?
C6 Cu33 Cu32 114.8(8) . . ?
Cu32 Cu33 Cu2 139.4(7) . . ?
Cu32 Cu33 Cu5 164.6(6) . . ?
Cu7 Cu34 Cu23 156.7(5) . 7_556 ?
Cu8 Cu34 Cu7 109.4(4) 7_556 . ?
Cu8 Cu34 Cu23 93.4(4) 7_556 7_556 ?
Cu8 Cu34 C12 49.7(4) 7_556 . ?
Cu8 Cu34 C89 47.4(4) 7_556 . ?
O3 Cu34 Cu7 40.5(3) . . ?
O3 Cu34 Cu8 137.3(6) . 7_556 ?
O3 Cu34 Cu23 117.8(4) . 7_556 ?
O3 Cu34 O5 88.9(5) . 7_556 ?
O3 Cu34 C12 93.3(5) . . ?
O3 Cu34 C89 111.8(6) . . ?
O5 Cu34 Cu7 114.6(5) 7_556 . ?
O5 Cu34 Cu8 79.1(5) 7_556 7_556 ?
O5 Cu34 Cu23 63.9(3) 7_556 7_556 ?
O5 Cu34 C12 99.2(6) 7_556 . ?
O5 Cu34 C89 120.5(7) 7_556 . ?
C107 Cu34 Cu7 127.4(8) . . ?
C107 Cu34 Cu8 108.6(7) . 7_556 ?
C107 Cu34 Cu23 43.7(5) . 7_556 ?
C107 Cu34 O3 114.0(7) . . ?
C107 Cu34 O5 107.1(6) . 7_556 ?
C107 Cu34 C12 141.9(7) . . ?
C107 Cu34 C89 112.6(6) . . ?
C12 Cu34 Cu7 59.7(4) . . ?
C12 Cu34 Cu23 142.7(7) . 7_556 ?
C12 Cu34 C89 29.4(4) . . ?
C89 Cu34 Cu7 71.7(4) . . ?
C89 Cu34 Cu23 130.4(6) . 7_556 ?
Cu20 Cu35 P5 124.4(12) . . ?
O16 Cu35 Cu20 146.6(18) . . ?
O16 Cu35 P5 33.2(8) . . ?
O16 Cu35 C7 152(3) . . ?
C7 Cu35 Cu20 57.4(10) . . ?
C7 Cu35 P5 134(2) . . ?

loop_
_geom_bond_atom_site_label_1
_geom_bond_atom_site_label_2
_geom_bond_distance
_geom_bond_site_symmetry_2
_geom_bond_publ_flag
Cu1 Cu4 2.605(2) 7_556 ?
Cu1 Cu5 2.960(2) . ?
Cu1 Cu11 2.565(2) . ?
Cu1 Cu19 3.049(2) 7_556 ?
Cu1 Na1 3.3469(14) . ?
Cu1 O1 2.227(7) . ?
Cu1 O4 1.970(8) . ?
Cu1 C109 1.888(12) . ?
Cu2 Cu5 2.650(2) . ?
Cu2 Cu7 2.977(2) . ?
Cu2 Cu12 2.576(2) . ?
Cu2 Cu17 2.976(2) . ?
Cu2 Na1 3.3732(16) . ?
Cu2 O1 1.961(8) . ?
Cu2 O2 2.247(8) . ?
Cu2 C01U 1.912(14) . ?
Cu2 Cu33 3.035(13) . ?
Cu3 Cu4 2.981(2) . ?
Cu3 Cu6 2.563(2) . ?
Cu3 Cu7 2.622(2) . ?
Cu3 Na1 3.3486(14) . ?
Cu3 O2 1.955(7) . ?
Cu3 O4 2.248(8) 7_556 ?
Cu3 C12 1.872(11) . ?
Cu4 Cu6 2.533(2) . ?
Cu4 Cu19 2.804(2) . ?
Cu4 O7 1.898(7) . ?
Cu4 C104 1.897(11) . ?
Cu5 Cu11 2.542(2) . ?
Cu5 Cu17 2.823(2) . ?
Cu5 O11 1.877(8) . ?
Cu5 C01Q 1.887(15) . ?
Cu5 Cu33 2.872(14) . ?
Cu6 Cu18 2.423(2) . ?
Cu6 C104 2.037(13) . ?
Cu6 C103 1.995(14) . ?
Cu6 C12 2.115(12) . ?
Cu7 Cu12 2.499(2) . ?
Cu7 Cu18 2.823(2) . ?
Cu7 O3 1.886(8) . ?
Cu7 C105 1.901(14) . ?
Cu7 Cu34 2.897(13) . ?
Cu8 Cu21 2.833(4) 7_556 ?
Cu8 O8 2.044(8) . ?
Cu8 O18 1.938(9) . ?
Cu8 C12 2.016(12) 7_556 ?
Cu8 C89 1.972(14) 7_556 ?
Cu8 Cu34 2.392(13) 7_556 ?
Cu9 Cu20 2.903(3) . ?
Cu9 Cu21 2.884(4) . ?
Cu9 Cu22 2.903(4) 7_556 ?
Cu9 Cu23 2.704(3) 7_556 ?
Cu9 Cu24 2.663(3) . ?
Cu9 Cu26 2.706(3) 7_556 ?
Cu9 O5 2.101(8) 7_556 ?
Cu9 O6 2.122(8) 7_556 ?
Cu9 O9 2.085(9) . ?
Cu9 C14 1.959(15) . ?
Cu10 Cu20 2.770(3) . ?
Cu10 O12 2.051(8) . ?
Cu10 O14 1.930(9) . ?
Cu10 C109 2.005(12) . ?
Cu10 C5 1.984(13) . ?
Cu11 Cu19 2.423(2) 7_556 ?
Cu11 C01Q 2.075(14) . ?
Cu11 C110 1.996(13) . ?
Cu11 C109 2.087(13) . ?
Cu12 Cu17 2.444(2) . ?
Cu12 C01U 2.135(13) . ?
Cu12 C105 2.025(13) . ?
Cu12 C106 1.992(14) . ?
Cu13 Cu22 2.820(4) . ?
Cu13 O10 2.024(8) . ?
Cu13 O17 1.953(10) . ?
Cu13 C01U 1.983(13) . ?
Cu13 C6 1.959(13) . ?
Cu13 Cu33 2.338(12) . ?
Cu14 Cu19 2.767(3) 7_556 ?
Cu14 O8 2.055(8) . ?
Cu14 O20 1.938(11) . ?
Cu14 C110 2.008(14) . ?
Cu14 C19 2.002(15) . ?
Cu15 Cu17 2.796(3) . ?
Cu15 O12 2.049(8) . ?
Cu15 O21 1.935(10) . ?
Cu15 C106 2.025(13) . ?
Cu15 C30 1.996(14) . ?
Cu16 Cu18 2.803(3) . ?
Cu16 O10 2.079(8) . ?
Cu16 O15 1.928(11) . ?
Cu16 C103 2.016(14) . ?
Cu16 C23 2.011(13) . ?
Cu17 C01Q 1.989(14) . ?
Cu17 C106 1.966(14) . ?
Cu17 C9 2.176(14) . ?
Cu18 C105 2.061(14) . ?
Cu18 C103 1.940(15) . ?
Cu18 C4 2.134(16) . ?
Cu19 C104 2.024(12) . ?
Cu19 C110 1.941(15) 7_556 ?
Cu19 C11 2.171(13) . ?
Cu20 Cu24 2.501(3) . ?
Cu20 Cu28 2.764(5) . ?
Cu20 O7 2.064(8) 7_556 ?
Cu20 O9 2.097(8) . ?
Cu20 C7 1.900(15) . ?
Cu20 Cu31 2.793(6) . ?
Cu20 Cu35 2.13(3) . ?
Cu21 Cu23 2.396(4) 7_556 ?
Cu21 Cu25 2.773(5) . ?
Cu21 O3 2.095(9) . ?
Cu21 O5 2.055(9) 7_556 ?
Cu21 C107 1.854(14) . ?
Cu22 Cu26 2.421(5) . ?
Cu22 Cu27 2.758(4) . ?
Cu22 O6 2.039(8) . ?
Cu22 O11 2.087(8) . ?
Cu22 C111 1.879(14) . ?
Cu23 Cu25 2.787(7) 7_556 ?
Cu23 Cu27 2.973(6) . ?
Cu23 O13 1.990(10) . ?
Cu23 C107 2.015(15) 7_556 ?
Cu23 C14 2.189(14) 7_556 ?
Cu23 Cu34 2.916(11) 7_556 ?
Cu24 Cu25 2.899(8) . ?
Cu24 Cu28 2.710(7) . ?
Cu24 O16 2.074(10) . ?
Cu24 C7 2.043(14) . ?
Cu24 C13 2.545(16) . ?
Cu24 C14 2.065(16) . ?
Cu25 O16 1.913(10) . ?
Cu25 C107 1.954(13) . ?
Cu25 C24 2.101(15) . ?
Cu26 Cu27 2.726(6) . ?
Cu26 Cu28 2.946(8) 7_556 ?
Cu26 O19 1.994(11) . ?
Cu26 C111 2.096(15) . ?
Cu26 C14 2.120(16) 7_556 ?
Cu27 O13 1.966(10) . ?
Cu27 C111 1.956(15) . ?
Cu27 C29 2.061(17) . ?
P2 O2 1.544(7) . ?
P2 O6 1.505(8) . ?
P2 O7 1.548(8) . ?
P2 O10 1.522(8) . ?
P1 O4 1.520(8) . ?
P1 O5 1.513(8) . ?
P1 O8 1.551(7) . ?
P1 O11 1.548(8) . ?
P3 O1 1.542(8) . ?
P3 O3 1.556(7) . ?
P3 O9 1.515(8) . ?
P3 O12 1.538(8) . ?
P4 O13 1.517(9) . ?
P4 O18 1.505(10) . ?
P4 O20 1.508(12) . ?
P4 O22 1.573(14) . ?
P5 O14 1.489(10) . ?
P5 O16 1.526(11) . ?
P5 O21 1.474(11) . ?
P5 O24 1.630(12) . ?
P6 O15 1.517(12) . ?
P6 O17 1.502(11) . ?
P6 O19 1.524(11) . ?
P6 O23 1.544(15) . ?
Na1 O1 2.437(7) 7_556 ?
Na1 O1 2.437(7) . ?
Na1 O2 2.428(7) 7_556 ?
Na1 O2 2.429(7) . ?
Na1 O4 2.441(7) 7_556 ?
Na1 O4 2.441(7) . ?
Cu28 O19 2.020(14) 7_556 ?
Cu28 C7 1.901(16) . ?
Cu28 C8 2.061(17) . ?
O3 Cu34 2.097(15) . ?
O5 Cu34 2.382(15) 7_556 ?
O6 Cu33 2.409(15) . ?
O11 Cu33 2.139(15) . ?
O15 Cu31 2.193(15) 7_556 ?
O16 Cu30 2.38(4) . ?
O16 Cu35 1.75(3) . ?
C104 C11 1.209(15) . ?
O19 Cu32 1.68(2) . ?
O20 Cu29 2.265(16) . ?
C01Q C9 1.199(18) . ?
C107 C24 1.281(19) . ?
C107 Cu30 2.01(2) . ?
C107 Cu34 2.071(18) . ?
C110 C19 1.246(18) . ?
C01U C6 1.239(17) . ?
C01U Cu33 2.310(17) . ?
C111 C29 1.171(18) . ?
C111 Cu29 2.072(18) . ?
C111 Cu32 1.81(2) . ?
C111 Cu33 2.096(19) . ?
C105 C4 1.195(17) . ?
C109 C5 1.218(16) . ?
C103 C23 1.258(18) . ?
O22 C67 1.097(15) . ?
C02D H02A 0.9600 . ?
C02D H02B 0.9600 . ?
C02D H02C 0.9600 . ?
C02D C3 1.540(19) . ?
C106 C30 1.265(17) . ?
C02V H02D 0.9601 . ?
C02V H02E 0.9601 . ?
C02V H02F 0.9601 . ?
C02V C25 1.49(2) . ?
C03M H03A 0.9599 . ?
C03M H03B 0.9599 . ?
C03M H03C 0.9599 . ?
C03M C53 1.50(3) . ?
C03U H03U 0.9300 . ?
C03U C67 1.3900 . ?
C03U C34 1.3900 . ?
C67 C17 1.3900 . ?
C17 H17 0.9300 . ?
C17 C28 1.3900 . ?
C28 H28 0.9300 . ?
C28 C21 1.3900 . ?
C21 H21 0.9300 . ?
C21 C34 1.3900 . ?
C34 H34 0.9300 . ?
C2 C5 1.559(19) . ?
C2 C20 1.50(2) . ?
C2 C38 1.55(2) . ?
C2 C72 1.54(2) . ?
C3 C32 1.504(19) . ?
C3 C37 1.56(2) . ?
C3 C89 1.533(17) . ?
C4 C25 1.50(2) . ?
C6 C15 1.517(18) . ?
C6 Cu33 2.463(18) . ?
C7 C8 1.239(19) . ?
C7 Cu31 2.014(16) . ?
C7 Cu35 1.77(3) . ?
C8 C55 1.44(2) . ?
C8 Cu31 2.085(17) . ?
C9 C16 1.51(2) . ?
O23 C62 1.127(14) . ?
C11 C22 1.48(2) . ?
C12 C89 1.249(16) . ?
C12 Cu34 2.406(15) . ?
C13 C14 1.169(17) . ?
C13 C31 1.47(2) . ?
C15 C18 1.49(2) . ?
C15 C27 1.49(2) . ?
C15 C48 1.48(2) . ?
C16 C44 1.52(2) . ?
C16 C52 1.52(2) . ?
C16 C60 1.47(2) . ?
O24 C66 1.175(13) . ?
C18 H18A 0.9600 . ?
C18 H18B 0.9600 . ?
C18 H18C 0.9600 . ?
C19 C53 1.50(2) . ?
C20 H20A 0.9600 . ?
C20 H20B 0.9600 . ?
C20 H20C 0.9600 . ?
C22 C51 1.48(3) . ?
C22 C61 1.55(3) . ?
C22 C113 1.44(3) . ?
C23 C26 1.47(2) . ?
C24 C43 1.45(3) . ?
C24 Cu30 2.04(2) . ?
C25 C36 1.54(2) . ?
C25 C56 1.42(2) . ?
C26 C41 1.44(3) . ?
C26 C42 1.48(2) . ?
C26 C50 1.46(2) . ?
C27 H27A 0.9600 . ?
C27 H27B 0.9600 . ?
C27 H27C 0.9600 . ?
C29 C35 1.50(2) . ?
C29 Cu29 2.05(2) . ?
C30 C39 1.459(19) . ?
C31 C33 1.54(3) . ?
C31 C40 1.54(3) . ?
C31 C45 1.53(3) . ?
C32 H32A 0.9600 . ?
C32 H32B 0.9600 . ?
C32 H32C 0.9600 . ?
C33 H33A 0.9600 . ?
C33 H33B 0.9600 . ?
C33 H33C 0.9600 . ?
C35 C57 1.49(3) . ?
C35 C73 1.45(3) . ?
C35 C112 1.46(3) . ?
C36 H36A 0.9600 . ?
C36 H36B 0.9600 . ?
C36 H36C 0.9600 . ?
C37 H37A 0.9600 . ?
C37 H37B 0.9600 . ?
C37 H37C 0.9600 . ?
C38 H38A 0.9600 . ?
C38 H38B 0.9600 . ?
C38 H38C 0.9600 . ?
C39 C49 1.53(2) . ?
C39 C54 1.51(3) . ?
C39 C65 1.43(3) . ?
C40 H40A 0.9600 . ?
C40 H40B 0.9600 . ?
C40 H40C 0.9600 . ?
C41 H41A 0.9600 . ?
C41 H41B 0.9600 . ?
C41 H41C 0.9600 . ?
C42 H42A 0.9600 . ?
C42 H42B 0.9600 . ?
C42 H42C 0.9600 . ?
C43 C58 1.42(3) . ?
C43 C59 1.50(3) . ?
C43 C94 1.51(4) . ?
C44 H44A 0.9600 . ?
C44 H44B 0.9600 . ?
C44 H44C 0.9600 . ?
C45 H45A 0.9600 . ?
C45 H45B 0.9600 . ?
C45 H45C 0.9600 . ?
C47 H47A 0.9600 . ?
C47 H47B 0.9600 . ?
C47 H47C 0.9600 . ?
C47 C55 1.493(16) . ?
C48 H48A 0.9600 . ?
C48 H48B 0.9600 . ?
C48 H48C 0.9600 . ?
C49 H49A 0.9600 . ?
C49 H49B 0.9600 . ?
C49 H49C 0.9600 . ?
C50 H50A 0.9600 . ?
C50 H50B 0.9600 . ?
C50 H50C 0.9600 . ?
C51 H51A 0.9600 . ?
C51 H51B 0.9600 . ?
C51 H51C 0.9600 . ?
C52 H52A 0.9600 . ?
C52 H52B 0.9600 . ?
C52 H52C 0.9600 . ?
C53 C68 1.49(3) . ?
C53 C71 1.52(3) . ?
C54 H54A 0.9600 . ?
C54 H54B 0.9600 . ?
C54 H54C 0.9600 . ?
C55 C70 1.444(17) . ?
C55 C46 1.498(17) . ?
C56 H56A 0.9600 . ?
C56 H56B 0.9600 . ?
C56 H56C 0.9600 . ?
C57 H57A 0.9600 . ?
C57 H57B 0.9600 . ?
C57 H57C 0.9600 . ?
C58 H58A 0.9600 . ?
C58 H58B 0.9600 . ?
C58 H58C 0.9600 . ?
C59 H59A 0.9600 . ?
C59 H59B 0.9600 . ?
C59 H59C 0.9600 . ?
C60 H60A 0.9600 . ?
C60 H60B 0.9600 . ?
C60 H60C 0.9600 . ?
C61 H61A 0.9600 . ?
C61 H61B 0.9600 . ?
C61 H61C 0.9600 . ?
C62 C64 1.3900 . ?
C62 C1 1.3900 . ?
C64 H64 0.9300 . ?
C64 C97 1.3900 . ?
C97 H97 0.9300 . ?
C97 C10 1.3900 . ?
C10 H10 0.9300 . ?
C10 C69 1.3900 . ?
C69 H69 0.9300 . ?
C69 C1 1.3900 . ?
C1 H1 0.9300 . ?
C65 H65A 0.9600 . ?
C65 H65B 0.9600 . ?
C65 H65C 0.9600 . ?
C66 C79 1.3900 . ?
C66 C76 1.3900 . ?
C79 H79 0.9300 . ?
C79 C96 1.3900 . ?
C96 H96 0.9300 . ?
C96 C045 1.3900 . ?
C045 H045 0.9300 . ?
C045 C82 1.3900 . ?
C82 H82 0.9300 . ?
C82 C76 1.3900 . ?
C76 H76 0.9300 . ?
C68 H68A 0.9600 . ?
C68 H68B 0.9600 . ?
C68 H68C 0.9600 . ?
C70 H70A 0.9600 . ?
C70 H70B 0.9600 . ?
C70 H70C 0.9600 . ?
C71 H71A 0.9600 . ?
C71 H71B 0.9600 . ?
C71 H71C 0.9600 . ?
C72 H72A 0.9600 . ?
C72 H72B 0.9602 . ?
C72 H72C 0.9600 . ?
C73 H73A 0.9600 . ?
C73 H73B 0.9600 . ?
C73 H73C 0.9600 . ?
C89 Cu34 2.508(15) . ?
C94 H94A 0.9600 . ?
C94 H94B 0.9600 . ?
C94 H94C 0.9600 . ?
C113 H11A 0.9609 . ?
C113 H11B 0.9606 . ?
C113 H11C 0.9596 . ?
C112 H11D 0.9604 . ?
C112 H11E 0.9595 . ?
C112 H11F 0.9603 . ?
C46 H46A 0.9599 . ?
C46 H46B 0.9599 . ?
C46 H46C 0.9602 . ?
Cu32 Cu33 2.53(2) . ?

loop_
_geom_torsion_atom_site_label_1
_geom_torsion_atom_site_label_2
_geom_torsion_atom_site_label_3
_geom_torsion_atom_site_label_4
_geom_torsion
_geom_torsion_site_symmetry_1
_geom_torsion_site_symmetry_2
_geom_torsion_site_symmetry_3
_geom_torsion_site_symmetry_4
_geom_torsion_publ_flag
Cu1 Cu4 O7 Cu20 72.8(3) 7_556 . . 7_556 ?
Cu1 Cu4 O7 P2 -101.4(6) 7_556 . . . ?
Cu1 Cu4 C104 Cu6 116.7(3) 7_556 . . . ?
Cu1 Cu4 C104 Cu19 -13.8(6) 7_556 . . . ?
Cu1 Cu4 C104 C11 -65(5) 7_556 . . . ?
Cu1 Cu5 O11 Cu22 145.8(4) . . . . ?
Cu1 Cu5 O11 P1 -23.4(5) . . . . ?
Cu1 Cu5 O11 Cu33 143.6(4) . . . . ?
Cu1 Cu5 C01Q Cu11 40.5(3) . . . . ?
Cu1 Cu5 C01Q Cu17 -89.4(4) . . . . ?
Cu1 C109 C5 Cu10 -108(5) . . . . ?
Cu1 C109 C5 C2 68(8) . . . . ?
Cu2 Cu5 O11 Cu22 68.5(3) . . . . ?
Cu2 Cu5 O11 P1 -100.7(6) . . . . ?
Cu2 Cu5 O11 Cu33 66.3(4) . . . . ?
Cu2 Cu5 C01Q Cu11 117.2(3) . . . . ?
Cu2 Cu5 C01Q Cu17 -12.7(6) . . . . ?
Cu2 Cu7 O3 Cu21 -150.2(4) . . . . ?
Cu2 Cu7 O3 P3 22.8(6) . . . . ?
Cu2 Cu7 O3 Cu34 -148.0(5) . . . . ?
Cu2 C01U C6 Cu13 117(7) . . . . ?
Cu2 C01U C6 C15 -71(9) . . . . ?
Cu2 C01U C6 Cu33 50(7) . . . . ?
Cu3 Cu4 O7 Cu20 151.2(4) . . . 7_556 ?
Cu3 Cu4 O7 P2 -23.0(5) . . . . ?
Cu3 Cu4 C104 Cu6 39.5(3) . . . . ?
Cu3 Cu4 C104 Cu19 -91.0(4) . . . . ?
Cu3 Cu4 C104 C11 -142(5) . . . . ?
Cu3 Cu7 O3 Cu21 -71.3(4) . . . . ?
Cu3 Cu7 O3 P3 101.7(6) . . . . ?
Cu3 Cu7 O3 Cu34 -69.1(4) . . . . ?
Cu3 C12 C89 Cu8 -108(6) . . . 7_556 ?
Cu3 C12 C89 C3 73(8) . . . . ?
Cu3 C12 C89 Cu34 -41(6) . . . . ?
Cu4 Cu1 C109 Cu10 -127.5(6) 7_556 . . . ?
Cu4 Cu1 C109 Cu11 119.0(4) 7_556 . . . ?
Cu4 Cu1 C109 C5 -24(5) 7_556 . . . ?
Cu4 Cu3 C12 Cu6 -26.8(4) . . . . ?
Cu4 Cu3 C12 Cu8 85.6(5) . . . 7_556 ?
Cu4 Cu3 C12 C89 -170(6) . . . . ?
Cu4 Cu3 C12 Cu34 148.8(4) . . . . ?
Cu4 C104 C11 Cu19 52(5) . . . . ?
Cu4 C104 C11 C22 -133(8) . . . . ?
Cu5 Cu1 C109 Cu10 89.2(6) . . . . ?
Cu5 Cu1 C109 Cu11 -24.3(4) . . . . ?
Cu5 Cu1 C109 C5 -168(5) . . . . ?
Cu6 Cu3 C12 Cu8 112.4(7) . . . 7_556 ?
Cu6 Cu3 C12 C89 -144(6) . . . . ?
Cu6 Cu3 C12 Cu34 175.6(7) . . . . ?
Cu6 Cu4 O7 Cu20 -163.4(3) . . . 7_556 ?
Cu6 Cu4 O7 P2 22.4(6) . . . . ?
Cu6 Cu4 C104 Cu19 -130.5(6) . . . . ?
Cu6 C104 C11 Cu19 -129.5(9) . . . . ?
Cu6 C104 C11 C22 45(9) . . . . ?
Cu6 C103 C23 Cu16 -109.1(15) . . . . ?
Cu6 C103 C23 C26 78(6) . . . . ?
Cu6 C12 C89 Cu8 109.9(7) . . . 7_556 ?
Cu6 C12 C89 C3 -69(4) . . . . ?
Cu6 C12 C89 Cu34 176.7(9) . . . . ?
Cu7 Cu3 C12 Cu6 117.6(4) . . . . ?
Cu7 Cu3 C12 Cu8 -130.0(6) . . . 7_556 ?
Cu7 Cu3 C12 C89 -26(6) . . . . ?
Cu7 Cu3 C12 Cu34 -66.8(5) . . . . ?
Cu7 C105 C4 Cu18 -49(4) . . . . ?
Cu7 C105 C4 C25 141(5) . . . . ?
Cu8 Cu21 C107 Cu23 90.0(3) 7_556 . . 7_556 ?
Cu8 Cu21 C107 Cu25 178.4(5) 7_556 . . . ?
Cu8 Cu21 C107 C24 -120(4) 7_556 . . . ?
Cu8 C12 C89 Cu34 66.7(4) 7_556 . . . ?
Cu9 Cu21 C107 Cu23 -33.7(4) . . . 7_556 ?
Cu9 Cu21 C107 Cu25 54.6(6) . . . . ?
Cu9 Cu21 C107 C24 116(4) . . . . ?
Cu9 Cu22 C111 Cu26 32.6(4) 7_556 . . . ?
Cu9 Cu22 C111 Cu27 -51.1(6) 7_556 . . . ?
Cu9 Cu22 C111 C29 -105(5) 7_556 . . . ?
Cu10 C109 C5 C2 176(5) . . . . ?
Cu11 Cu1 C109 Cu10 113.5(7) . . . . ?
Cu11 Cu1 C109 C5 -143(6) . . . . ?
Cu11 Cu5 O11 Cu22 -169.1(2) . . . . ?
Cu11 Cu5 O11 P1 21.6(7) . . . . ?
Cu11 Cu5 O11 Cu33 -171.4(4) . . . . ?
Cu11 Cu5 C01Q Cu17 -129.9(7) . . . . ?
Cu11 C01Q C9 Cu17 -129.3(9) . . . . ?
Cu11 C110 C19 Cu14 -113.1(17) . . . . ?
Cu11 C110 C19 C53 58(6) . . . . ?
Cu11 C109 C5 Cu10 111.1(7) . . . . ?
Cu11 C109 C5 C2 -73(5) . . . . ?
Cu12 Cu7 O3 Cu21 164.5(3) . . . . ?
Cu12 Cu7 O3 P3 -22.6(7) . . . . ?
Cu12 Cu7 O3 Cu34 166.6(4) . . . . ?
Cu12 C01U C6 Cu13 -110.5(7) . . . . ?
Cu12 C01U C6 C15 62(4) . . . . ?
Cu12 C01U C6 Cu33 -177.2(9) . . . . ?
Cu12 C105 C4 Cu18 127.0(11) . . . . ?
Cu12 C105 C4 C25 -43(7) . . . . ?
Cu12 C106 C30 Cu15 111.5(16) . . . . ?
Cu12 C106 C30 C39 -71(5) . . . . ?
Cu13 Cu22 C111 Cu26 -93.9(3) . . . . ?
Cu13 Cu22 C111 Cu27 -177.7(4) . . . . ?
Cu13 Cu22 C111 C29 129(5) . . . . ?
Cu13 C01U C6 C15 172(4) . . . . ?
Cu13 C01U C6 Cu33 -66.8(5) . . . . ?
Cu13 C6 C15 C18 -3(2) . . . . ?
Cu13 C6 C15 C27 -126.3(14) . . . . ?
Cu13 C6 C15 C48 114.6(16) . . . . ?
Cu14 C110 C19 C53 171(6) . . . . ?
Cu14 C19 C53 C03M 77(2) . . . . ?
Cu14 C19 C53 C68 -47(2) . . . . ?
Cu14 C19 C53 C71 -161.4(14) . . . . ?
Cu15 C106 C30 C39 177(5) . . . . ?
Cu15 C30 C39 C49 52(3) . . . . ?
Cu15 C30 C39 C54 -67(2) . . . . ?
Cu15 C30 C39 C65 175.1(16) . . . . ?
Cu16 C103 C23 C26 -173(5) . . . . ?
Cu16 C23 C26 C41 76(2) . . . . ?
Cu16 C23 C26 C42 -46(2) . . . . ?
Cu16 C23 C26 C50 -165.0(13) . . . . ?
Cu17 Cu5 O11 Cu22 65.5(6) . . . . ?
Cu17 Cu5 O11 P1 -103.7(6) . . . . ?
Cu17 Cu5 O11 Cu33 63.3(6) . . . . ?
Cu17 Cu5 C01Q Cu11 129.9(7) . . . . ?
Cu17 C106 C30 Cu15 -59.1(18) . . . . ?
Cu17 C106 C30 C39 118(4) . . . . ?
Cu17 C9 C16 C44 46(2) . . . . ?
Cu17 C9 C16 C52 173.8(14) . . . . ?
Cu17 C9 C16 C60 -69(2) . . . . ?
Cu18 Cu7 O3 Cu21 -70.2(6) . . . . ?
Cu18 Cu7 O3 P3 102.7(7) . . . . ?
Cu18 Cu7 O3 Cu34 -68.1(6) . . . . ?
Cu18 C105 C4 C25 -170(7) . . . . ?
Cu18 C103 C23 Cu16 60(2) . . . . ?
Cu18 C103 C23 C26 -113(5) . . . . ?
Cu18 C4 C25 C02V 51(2) . . . . ?
Cu18 C4 C25 C36 -66.8(19) . . . . ?
Cu18 C4 C25 C56 178.5(14) . . . . ?
Cu19 Cu1 C109 Cu10 169.0(7) 7_556 . . . ?
Cu19 Cu1 C109 Cu11 55.5(2) 7_556 . . . ?
Cu19 Cu1 C109 C5 -88(5) 7_556 . . . ?
Cu19 Cu4 O7 Cu20 72.0(6) . . . 7_556 ?
Cu19 Cu4 O7 P2 -102.2(7) . . . . ?
Cu19 Cu4 C104 Cu6 130.5(6) . . . . ?
Cu19 Cu4 C104 C11 -51(5) . . . . ?
Cu19 C104 C11 C22 175(9) . . . . ?
Cu19 C110 C19 Cu14 61.0(19) 7_556 . . . ?
Cu19 C110 C19 C53 -128(5) 7_556 . . . ?
Cu19 C11 C22 C51 169.6(15) . . . . ?
Cu19 C11 C22 C61 59(3) . . . . ?
Cu19 C11 C22 C113 -60(2) . . . . ?
Cu20 C7 C8 Cu28 -62(5) . . . . ?
Cu20 C7 C8 C55 142(5) . . . . ?
Cu20 C7 C8 Cu31 -32(5) . . . . ?
Cu20 C7 Cu35 P5 -108.4(19) . . . . ?
Cu20 C7 Cu35 O16 -156(5) . . . . ?
Cu21 C107 C24 Cu25 -64(4) . . . . ?
Cu21 C107 C24 C43 133(8) . . . . ?
Cu22 C111 C29 Cu27 55(5) . . . . ?
Cu22 C111 C29 C35 -124(9) . . . . ?
Cu23 Cu21 C107 Cu25 88.4(6) 7_556 . . . ?
Cu23 Cu21 C107 C24 150(4) 7_556 . . . ?
Cu23 C107 C24 Cu25 82.2(9) 7_556 . . . ?
Cu23 C107 C24 C43 -81(9) 7_556 . . . ?
Cu23 C107 C24 Cu30 110.2(16) 7_556 . . . ?
Cu24 C7 C8 Cu28 81.3(10) . . . . ?
Cu24 C7 C8 C55 -75(7) . . . . ?
Cu24 C13 C14 Cu23 -118.4(10) . . . 7_556 ?
Cu24 C13 C14 Cu26 122.0(9) . . . 7_556 ?
Cu24 C13 C31 C33 143.3(15) . . . . ?
Cu24 C13 C31 C40 23(2) . . . . ?
Cu24 C13 C31 C45 -97.7(19) . . . . ?
Cu25 Cu21 C107 Cu23 -88.4(6) . . . 7_556 ?
Cu25 Cu21 C107 C24 61(4) . . . . ?
Cu25 C107 C24 C43 -163(9) . . . . ?
Cu25 C24 C43 C58 -178(2) . . . . ?
Cu25 C24 C43 C59 -46(3) . . . . ?
Cu25 C24 C43 C94 74(2) . . . . ?
Cu26 Cu22 C111 Cu27 -83.7(6) . . . . ?
Cu26 Cu22 C111 C29 -137(5) . . . . ?
Cu26 C111 C29 Cu27 -77.3(10) . . . . ?
Cu26 C111 C29 C35 104(10) . . . . ?
Cu27 Cu22 C111 Cu26 83.7(6) . . . . ?
Cu27 Cu22 C111 C29 -54(5) . . . . ?
Cu27 C111 C29 C35 -179(100) . . . . ?
Cu27 C29 C35 C57 36(3) . . . . ?
Cu27 C29 C35 C73 -84(3) . . . . ?
Cu27 C29 C35 C112 157.8(18) . . . . ?
P4 O22 C67 C03U 69(3) . . . . ?
P4 O22 C67 C17 -128.8(18) . . . . ?
P5 O16 Cu35 Cu20 -64(4) . . . . ?
P5 O16 Cu35 C7 78(4) . . . . ?
P5 O24 C66 C79 -87.2(16) . . . . ?
P5 O24 C66 C76 94.0(16) . . . . ?
P6 O19 Cu32 C111 -77(4) . . . . ?
P6 O19 Cu32 Cu33 41(3) . . . . ?
P6 O23 C62 C64 -98.9(17) . . . . ?
P6 O23 C62 C1 97.5(17) . . . . ?
P6 C62 C64 C97 157.2(12) . . . . ?
P6 C62 C1 C69 -157.6(12) . . . . ?
Na1 Cu1 C109 Cu10 -44.5(11) . . . . ?
Na1 Cu1 C109 Cu11 -158.0(4) . . . . ?
Na1 Cu1 C109 C5 59(6) . . . . ?
Na1 Cu3 C12 Cu6 -155.7(5) . . . . ?
Na1 Cu3 C12 Cu8 -43.2(11) . . . 7_556 ?
Na1 Cu3 C12 C89 61(7) . . . . ?
Na1 Cu3 C12 Cu34 20.0(11) . . . . ?
Cu28 C7 C8 C55 -156(7) . . . . ?
Cu28 C8 C55 C47 -23(3) . . . . ?
Cu28 C8 C55 C70 92(2) . . . . ?
Cu28 C8 C55 C46 -158.2(17) . . . . ?
O1 Cu1 C109 Cu10 5.7(8) . . . . ?
O1 Cu1 C109 Cu11 -107.9(4) . . . . ?
O1 Cu1 C109 C5 109(5) . . . . ?
O1 P3 O3 Cu7 -49.1(7) . . . . ?
O1 P3 O3 Cu21 123.6(5) . . . . ?
O1 P3 O3 Cu34 117.5(9) . . . . ?
O1 P3 O9 Cu9 -102.7(8) . . . . ?
O1 P3 O9 Cu20 81.4(8) . . . . ?
O1 P3 O12 Cu10 -85.5(5) . . . . ?
O1 P3 O12 Cu15 118.4(5) . . . . ?
O2 Cu3 C12 Cu6 79.6(11) . . . . ?
O2 Cu3 C12 Cu8 -167.9(7) . . . 7_556 ?
O2 Cu3 C12 C89 -64(7) . . . . ?
O2 Cu3 C12 Cu34 -104.7(11) . . . . ?
O2 P2 O6 Cu9 103.1(8) . . . 7_556 ?
O2 P2 O6 Cu22 -80.4(8) . . . . ?
O2 P2 O6 Cu33 -76.6(7) . . . . ?
O2 P2 O7 Cu4 49.6(7) . . . . ?
O2 P2 O7 Cu20 -124.3(5) . . . 7_556 ?
O2 P2 O10 Cu13 86.9(5) . . . . ?
O2 P2 O10 Cu16 -122.8(5) . . . . ?
O3 Cu21 C107 Cu23 -140.2(4) . . . 7_556 ?
O3 Cu21 C107 Cu25 -51.9(8) . . . . ?
O3 Cu21 C107 C24 10(4) . . . . ?
O3 P3 O1 Cu1 180.0(4) . . . . ?
O3 P3 O1 Cu2 50.6(6) . . . . ?
O3 P3 O1 Na1 -74.1(5) . . . . ?
O3 P3 O9 Cu9 14.9(10) . . . . ?
O3 P3 O9 Cu20 -160.9(6) . . . . ?
O3 P3 O12 Cu10 156.5(4) . . . . ?
O3 P3 O12 Cu15 0.4(7) . . . . ?
O4 Cu1 C109 Cu10 -166.5(7) . . . . ?
O4 Cu1 C109 Cu11 80.0(11) . . . . ?
O4 Cu1 C109 C5 -63(6) . . . . ?
O4 Cu3 C12 Cu6 -108.2(4) 7_556 . . . ?
O4 Cu3 C12 Cu8 4.2(7) 7_556 . . 7_556 ?
O4 Cu3 C12 C89 108(6) 7_556 . . . ?
O4 Cu3 C12 Cu34 67.4(6) 7_556 . . . ?
O4 P1 O5 Cu9 97.1(8) . . . 7_556 ?
O4 P1 O5 Cu21 -76.2(8) . . . 7_556 ?
O4 P1 O5 Cu34 -74.3(6) . . . 7_556 ?
O4 P1 O8 Cu8 87.7(6) . . . . ?
O4 P1 O8 Cu14 -121.3(6) . . . . ?
O4 P1 O11 Cu5 50.2(7) . . . . ?
O4 P1 O11 Cu22 -118.1(5) . . . . ?
O4 P1 O11 Cu33 -108.9(9) . . . . ?
O5 Cu21 C107 Cu23 11.7(7) 7_556 . . 7_556 ?
O5 Cu21 C107 Cu25 100.1(7) 7_556 . . . ?
O5 Cu21 C107 C24 161(3) 7_556 . . . ?
O5 P1 O4 Cu1 -172.3(4) . . . . ?
O5 P1 O4 Cu3 58.7(5) . . . 7_556 ?
O5 P1 O4 Na1 -47.5(6) . . . . ?
O5 P1 O8 Cu8 -33.3(6) . . . . ?
O5 P1 O8 Cu14 117.8(6) . . . . ?
O5 P1 O11 Cu5 170.8(5) . . . . ?
O5 P1 O11 Cu22 2.4(7) . . . . ?
O5 P1 O11 Cu33 11.6(10) . . . . ?
O6 Cu22 C111 Cu26 -12.3(9) . . . . ?
O6 Cu22 C111 Cu27 -96.0(8) . . . . ?
O6 Cu22 C111 C29 -149(5) . . . . ?
O6 P2 O2 Cu2 57.9(5) . . . . ?
O6 P2 O2 Cu3 -171.2(5) . . . . ?
O6 P2 O2 Na1 -48.5(6) . . . . ?
O6 P2 O7 Cu4 168.8(5) . . . . ?
O6 P2 O7 Cu20 -5.1(7) . . . 7_556 ?
O6 P2 O10 Cu13 -31.7(7) . . . . ?
O6 P2 O10 Cu16 118.6(6) . . . . ?
O7 Cu4 C104 Cu6 -26.9(17) . . . . ?
O7 Cu4 C104 Cu19 -157.4(12) . . . . ?
O7 Cu4 C104 C11 152(4) . . . . ?
O7 P2 O2 Cu2 178.2(4) . . . . ?
O7 P2 O2 Cu3 -50.8(6) . . . . ?
O7 P2 O2 Na1 71.8(5) . . . . ?
O7 P2 O6 Cu9 -16.3(9) . . . 7_556 ?
O7 P2 O6 Cu22 160.2(6) . . . . ?
O7 P2 O6 Cu33 164.0(5) . . . . ?
O7 P2 O10 Cu13 -153.8(4) . . . . ?
O7 P2 O10 Cu16 -3.5(7) . . . . ?
O8 P1 O4 Cu1 66.9(6) . . . . ?
O8 P1 O4 Cu3 -62.0(5) . . . 7_556 ?
O8 P1 O4 Na1 -168.3(5) . . . . ?
O8 P1 O5 Cu9 -142.1(7) . . . 7_556 ?
O8 P1 O5 Cu21 44.6(8) . . . 7_556 ?
O8 P1 O5 Cu34 46.5(7) . . . 7_556 ?
O8 P1 O11 Cu5 -69.2(7) . . . . ?
O8 P1 O11 Cu22 122.4(5) . . . . ?
O8 P1 O11 Cu33 131.6(9) . . . . ?
O9 P3 O1 Cu1 -60.2(5) . . . . ?
O9 P3 O1 Cu2 170.4(4) . . . . ?
O9 P3 O1 Na1 45.7(6) . . . . ?
O9 P3 O3 Cu7 -167.7(6) . . . . ?
O9 P3 O3 Cu21 5.0(7) . . . . ?
O9 P3 O3 Cu34 -1.2(10) . . . . ?
O9 P3 O12 Cu10 34.4(6) . . . . ?
O9 P3 O12 Cu15 -121.7(6) . . . . ?
O10 P2 O2 Cu2 -61.8(5) . . . . ?
O10 P2 O2 Cu3 69.2(6) . . . . ?
O10 P2 O2 Na1 -168.2(4) . . . . ?
O10 P2 O6 Cu9 -138.3(7) . . . 7_556 ?
O10 P2 O6 Cu22 38.2(8) . . . . ?
O10 P2 O6 Cu33 42.0(7) . . . . ?
O10 P2 O7 Cu4 -69.3(7) . . . . ?
O10 P2 O7 Cu20 116.9(5) . . . 7_556 ?
O11 Cu5 C01Q Cu11 -26(2) . . . . ?
O11 Cu5 C01Q Cu17 -155.8(18) . . . . ?
O11 Cu22 C111 Cu26 135.6(4) . . . . ?
O11 Cu22 C111 Cu27 51.9(7) . . . . ?
O11 Cu22 C111 C29 -2(5) . . . . ?
O11 P1 O4 Cu1 -51.8(6) . . . . ?
O11 P1 O4 Cu3 179.2(4) . . . 7_556 ?
O11 P1 O4 Na1 73.0(6) . . . . ?
O11 P1 O5 Cu9 -22.7(9) . . . 7_556 ?
O11 P1 O5 Cu21 164.0(6) . . . 7_556 ?
O11 P1 O5 Cu34 165.8(5) . . . 7_556 ?
O11 P1 O8 Cu8 -153.5(4) . . . . ?
O11 P1 O8 Cu14 -2.4(7) . . . . ?
O12 P3 O1 Cu1 60.3(5) . . . . ?
O12 P3 O1 Cu2 -69.1(6) . . . . ?
O12 P3 O1 Na1 166.2(4) . . . . ?
O12 P3 O3 Cu7 70.8(7) . . . . ?
O12 P3 O3 Cu21 -116.6(5) . . . . ?
O12 P3 O3 Cu34 -122.7(9) . . . . ?
O12 P3 O9 Cu9 136.5(8) . . . . ?
O12 P3 O9 Cu20 -39.3(8) . . . . ?
O13 P4 O18 Cu8 -61.5(11) . . . . ?
O13 P4 O20 Cu14 106.2(9) . . . . ?
O13 P4 O20 Cu29 -0.9(7) . . . . ?
O13 P4 O22 C67 51(2) . . . . ?
O14 P5 O16 Cu24 -1.5(12) . . . . ?
O14 P5 O16 Cu25 -130.1(6) . . . . ?
O14 P5 O16 Cu30 -130.1(6) . . . . ?
O14 P5 O16 Cu35 -1.6(16) . . . . ?
O14 P5 O21 Cu15 26.4(12) . . . . ?
O14 P5 O24 C66 178.9(12) . . . . ?
O15 P6 O17 Cu13 63.4(11) . . . . ?
O15 P6 O19 Cu26 -119.3(12) . . . . ?
O15 P6 O19 Cu28 2.9(8) . . . 7_556 ?
O15 P6 O19 Cu32 -126.7(12) . . . . ?
O15 P6 O23 C62 -85.4(14) . . . . ?
O16 P5 O14 Cu10 64.0(11) . . . . ?
O16 P5 O21 Cu15 -104.4(9) . . . . ?
O16 P5 O24 C66 -60.3(14) . . . . ?
C104 Cu4 O7 Cu20 -140.7(15) . . . 7_556 ?
C104 Cu4 O7 P2 45.1(18) . . . . ?
C104 C11 C22 C51 -4(10) . . . . ?
C104 C11 C22 C61 -115(8) . . . . ?
C104 C11 C22 C113 126(8) . . . . ?
O17 P6 O15 Cu16 -17.3(12) . . . . ?
O17 P6 O15 Cu31 -135.3(6) . . . 7_556 ?
O17 P6 O19 Cu26 12.4(16) . . . . ?
O17 P6 O19 Cu28 134.6(6) . . . 7_556 ?
O17 P6 O19 Cu32 5.0(15) . . . . ?
O17 P6 O23 C62 154.8(13) . . . . ?
O18 P4 O13 Cu23 -0.2(11) . . . . ?
O18 P4 O13 Cu27 131.5(6) . . . . ?
O18 P4 O20 Cu14 -22.8(11) . . . . ?
O18 P4 O20 Cu29 -129.9(6) . . . . ?
O18 P4 O22 C67 170.4(19) . . . . ?
O19 P6 O15 Cu16 114.5(9) . . . . ?
O19 P6 O15 Cu31 -3.5(7) . . . 7_556 ?
O19 P6 O17 Cu13 -65.3(12) . . . . ?
O19 P6 O23 C62 32.8(16) . . . . ?
O20 P4 O13 Cu23 -130.0(9) . . . . ?
O20 P4 O13 Cu27 1.7(8) . . . . ?
O20 P4 O18 Cu8 65.2(11) . . . . ?
O20 P4 O22 C67 -68(2) . . . . ?
C01Q Cu5 O11 Cu22 -146(2) . . . . ?
C01Q Cu5 O11 P1 44(2) . . . . ?
C01Q Cu5 O11 Cu33 -149(2) . . . . ?
O21 P5 O14 Cu10 -64.2(11) . . . . ?
O21 P5 O16 Cu24 128.8(9) . . . . ?
O21 P5 O16 Cu25 0.2(8) . . . . ?
O21 P5 O16 Cu30 0.2(7) . . . . ?
O21 P5 O16 Cu35 128.6(15) . . . . ?
O21 P5 O24 C66 57.0(14) . . . . ?
C107 C24 C43 C58 -17(11) . . . . ?
C107 C24 C43 C59 115(9) . . . . ?
C107 C24 C43 C94 -125(9) . . . . ?
C110 C19 C53 C03M -93(6) . . . . ?
C110 C19 C53 C68 143(5) . . . . ?
C110 C19 C53 C71 29(6) . . . . ?
C01U C6 C15 C18 -174(3) . . . . ?
C01U C6 C15 C27 63(4) . . . . ?
C01U C6 C15 C48 -56(4) . . . . ?
C111 C29 C35 C57 -145(10) . . . . ?
C111 C29 C35 C73 95(10) . . . . ?
C111 C29 C35 C112 -24(11) . . . . ?
C105 Cu7 O3 Cu21 138.2(15) . . . . ?
C105 Cu7 O3 P3 -48.9(19) . . . . ?
C105 Cu7 O3 Cu34 140.3(16) . . . . ?
C105 C4 C25 C02V -140(6) . . . . ?
C105 C4 C25 C36 102(7) . . . . ?
C105 C4 C25 C56 -13(8) . . . . ?
C103 C23 C26 C41 -113(5) . . . . ?
C103 C23 C26 C42 126(5) . . . . ?
C103 C23 C26 C50 6(6) . . . . ?
O22 P4 O13 Cu23 110.3(10) . . . . ?
O22 P4 O13 Cu27 -118.0(8) . . . . ?
O22 P4 O18 Cu8 -176.6(10) . . . . ?
O22 P4 O20 Cu14 -135.4(9) . . . . ?
O22 P4 O20 Cu29 117.5(7) . . . . ?
O22 C67 C17 C28 -161(2) . . . . ?
C02D C3 C89 Cu8 117.5(13) . . . 7_556 ?
C02D C3 C89 C12 -64(4) . . . . ?
C02D C3 C89 Cu34 42.0(15) . . . . ?
C106 C30 C39 C49 -124(4) . . . . ?
C106 C30 C39 C54 116(5) . . . . ?
C106 C30 C39 C65 -2(6) . . . . ?
C03U C67 C17 C28 0.0 . . . . ?
C67 C03U C34 C21 0.0 . . . . ?
C67 C17 C28 C21 0.0 . . . . ?
C17 C28 C21 C34 0.0 . . . . ?
C28 C21 C34 C03U 0.0 . . . . ?
C34 C03U C67 O22 162(2) . . . . ?
C34 C03U C67 C17 0.0 . . . . ?
C7 C8 C55 C47 129(6) . . . . ?
C7 C8 C55 C70 -116(7) . . . . ?
C7 C8 C55 C46 -6(8) . . . . ?
C8 C7 Cu35 Cu20 -178(2) . . . . ?
C8 C7 Cu35 P5 73(3) . . . . ?
C8 C7 Cu35 O16 26(6) . . . . ?
O23 P6 O15 Cu16 -126.1(10) . . . . ?
O23 P6 O15 Cu31 115.9(7) . . . 7_556 ?
O23 P6 O17 Cu13 175.9(10) . . . . ?
O23 P6 O19 Cu26 124.7(13) . . . . ?
O23 P6 O19 Cu28 -113.1(9) . . . 7_556 ?
O23 P6 O19 Cu32 117.3(14) . . . . ?
O23 C62 C64 C97 -163(2) . . . . ?
O23 C62 C1 C69 164(2) . . . . ?
O24 P5 O14 Cu10 177.2(9) . . . . ?
O24 P5 O16 Cu24 -114.6(9) . . . . ?
O24 P5 O16 Cu25 116.8(7) . . . . ?
O24 P5 O16 Cu30 116.8(7) . . . . ?
O24 P5 O16 Cu35 -114.8(15) . . . . ?
O24 P5 O21 Cu15 142.0(9) . . . . ?
O24 C66 C79 C96 -178.8(19) . . . . ?
O24 C66 C76 C82 178.8(18) . . . . ?
C20 C2 C5 Cu10 -9(2) . . . . ?
C20 C2 C5 C109 176(4) . . . . ?
C29 C111 Cu32 P6 -83(2) . . . . ?
C29 C111 Cu32 O19 -32(5) . . . . ?
C29 C111 Cu32 Cu33 -165(2) . . . . ?
C32 C3 C89 Cu8 -2.1(19) . . . 7_556 ?
C32 C3 C89 C12 177(3) . . . . ?
C32 C3 C89 Cu34 -77.6(15) . . . . ?
C37 C3 C89 Cu8 -123.2(13) . . . 7_556 ?
C37 C3 C89 C12 56(4) . . . . ?
C37 C3 C89 Cu34 161.3(11) . . . . ?
C38 C2 C5 Cu10 113.8(14) . . . . ?
C38 C2 C5 C109 -62(5) . . . . ?
C62 C64 C97 C10 0.0 . . . . ?
C64 C62 C1 C69 0.0 . . . . ?
C64 C97 C10 C69 0.0 . . . . ?
C97 C10 C69 C1 0.0 . . . . ?
C10 C69 C1 C62 0.0 . . . . ?
C1 C62 C64 C97 0.0 . . . . ?
C66 C79 C96 C045 0.0 . . . . ?
C79 C66 C76 C82 0.0 . . . . ?
C79 C96 C045 C82 0.0 . . . . ?
C96 C045 C82 C76 0.0 . . . . ?
C045 C82 C76 C66 0.0 . . . . ?
C76 C66 C79 C96 0.0 . . . . ?
C72 C2 C5 Cu10 -129.2(14) . . . . ?
C72 C2 C5 C109 55(5) . . . . ?
Cu29 C111 C29 C35 -148(10) . . . . ?
Cu29 C111 Cu32 P6 172.9(12) . . . . ?
Cu29 C111 Cu32 O19 -136(3) . . . . ?
Cu29 C111 Cu32 Cu33 91.2(15) . . . . ?
Cu29 C29 C35 C57 69(3) . . . . ?
Cu29 C29 C35 C73 -51(3) . . . . ?
Cu29 C29 C35 C112 -168.7(19) . . . . ?
Cu30 O16 Cu35 Cu20 46(5) . . . . ?
Cu30 O16 Cu35 P5 109.4(15) . . . . ?
Cu30 O16 Cu35 C7 -173(4) . . . . ?
Cu30 C107 C24 C43 169(9) . . . . ?
Cu30 C24 C43 C58 150(3) . . . . ?
Cu30 C24 C43 C59 -77(3) . . . . ?
Cu30 C24 C43 C94 42(3) . . . . ?
Cu31 C7 C8 C55 174(7) . . . . ?
Cu31 C7 Cu35 Cu20 -67.2(17) . . . . ?
Cu31 C7 Cu35 P5 -175.6(12) . . . . ?
Cu31 C7 Cu35 O16 137(4) . . . . ?
Cu31 C8 C55 C47 -58(3) . . . . ?
Cu31 C8 C55 C70 57(2) . . . . ?
Cu31 C8 C55 C46 166.8(17) . . . . ?
Cu32 C111 C29 C35 74(11) . . . . ?
Cu32 C111 C29 Cu29 -138.4(17) . . . . ?
Cu33 Cu5 O11 P1 -167.0(8) . . . . ?
Cu33 Cu5 C01Q Cu11 -166.3(5) . . . . ?
Cu33 Cu5 C01Q Cu17 63.9(10) . . . . ?
Cu33 C01U C6 Cu13 66.8(5) . . . . ?
Cu33 C01U C6 C15 -121(4) . . . . ?
Cu33 C111 C29 C35 -74(11) . . . . ?
Cu33 C111 C29 Cu29 74(3) . . . . ?
Cu33 C111 Cu32 P6 81.7(17) . . . . ?
Cu33 C111 Cu32 O19 133(4) . . . . ?
Cu33 C6 C15 C18 75.9(16) . . . . ?
Cu33 C6 C15 C27 -47.0(18) . . . . ?
Cu33 C6 C15 C48 -166.1(13) . . . . ?
Cu34 Cu7 O3 P3 170.8(9) . . . . ?
Cu34 C107 C24 C43 93(10) . . . . ?
Cu34 C107 C24 Cu30 -76(3) . . . . ?
Cu34 C12 C89 Cu8 -66.7(4) . . . 7_556 ?
Cu34 C12 C89 C3 114(4) . . . . ?
Cu35 C7 C8 C55 -44(8) . . . . ?
Cu35 C7 C8 Cu31 142(2) . . . . ?

loop_
_smtbx_masks_void_nr
_smtbx_masks_void_average_x
_smtbx_masks_void_average_y
_smtbx_masks_void_average_z
_smtbx_masks_void_volume
_smtbx_masks_void_count_electrons
_smtbx_masks_void_content
1 0.000 -0.075 0.250 67.0 0.0 ?
2 0.000 0.075 0.750 67.0 0.0 ?
3 -0.710 0.250 0.040 1744.8 0.0 '4 H2O'
4 -0.689 0.750 -0.439 1744.8 0.0 '4 H2O'
5 0.500 0.425 0.250 67.0 0.0 ?
6 0.500 0.575 0.750 67.0 0.0 ?
